data_1549753
loop_
_publ_author_name
'Martens, Arthur'
'Weis, Philippe'
'Krummer, Michael Christian'
'Kreuzer, Marvin'
'Meierh\"ofer, Andreas'
'Meier, Stefan C.'
'Bohnenberger, Jan'
'Scherer, Harald'
'Riddlestone, Ian'
'Krossing, Ingo'

_publ_section_title
;
 Facile and systematic access to the least-coordinating WCA
 [(R<sup>F</sup>O)<sub>3</sub>Al-F-Al(OR<sup>F</sup>)<sub>3</sub>]<sup>-</sup>
 and its more Lewis-basic brother
 [F-Al(OR<sup>F</sup>)<sub>3</sub>]<sup>-</sup> (R<sup>F</sup> =
 C(CF<sub>3</sub>)<sub>3</sub>).
;
_journal_issue 35
_journal_name_full 'Chemical science'
_journal_page_first 7058
_journal_page_last 7068
_journal_paper_doi 10.1039/c8sc02591f
_journal_volume 9
_journal_year 2018
_chemical_formula_moiety 'C24 Al2 F55 O6, C12 H8 Ag F4'
_chemical_formula_sum 'C36 H8 Ag Al2 F59 O6'
_chemical_formula_weight 1819.46
_chemical_properties_physical Air-sensitive,Moisture-sensitive
_space_group_crystal_system monoclinic
_space_group_IT_number 9
_space_group_name_Hall 'C -2yc'
_space_group_name_H-M_alt 'C 1 c 1'
_symmetry_space_group_name_Hall 'C -2yc'
_symmetry_space_group_name_H-M 'C 1 c 1'
_atom_sites_solution_hydrogens geom
_audit_creation_method SHELXL-2014/7
_audit_update_record
;
2018-05-28 deposited with the CCDC.
2018-08-01 downloaded from the CCDC.
;
_cell_angle_alpha 90
_cell_angle_beta 99.674(4)
_cell_angle_gamma 90
_cell_formula_units_Z 4
_cell_length_a 13.1028(12)
_cell_length_b 29.390(3)
_cell_length_c 14.1290(12)
_cell_measurement_reflns_used 9996
_cell_measurement_temperature 100(2)
_cell_measurement_theta_max 58.670
_cell_measurement_theta_min 5.219
_cell_volume 5363.6(9)
_computing_cell_refinement 'SAINT V8.37A'
_computing_data_collection 'APEX2 v2014.11-0'
_computing_data_reduction 'SAINT V8.37A'
_computing_structure_refinement 'SHELXL-2014/7 (Sheldrick, 2014)'
_computing_structure_solution 'SHELXT-2014/5, Sheldrick, 2014'
_diffrn_ambient_temperature 100(2)
_diffrn_measured_fraction_theta_full 1.000
_diffrn_measured_fraction_theta_max 0.987
_diffrn_measurement_device_type 'Bruker Smart Apex II Quazar'
_diffrn_measurement_method 'omega and phi scans'
_diffrn_radiation_type MoK\a
_diffrn_radiation_wavelength 0.71073
_diffrn_reflns_av_R_equivalents 0.0275
_diffrn_reflns_av_unetI/netI 0.0286
_diffrn_reflns_Laue_measured_fraction_full 1.000
_diffrn_reflns_Laue_measured_fraction_max 0.987
_diffrn_reflns_limit_h_max 17
_diffrn_reflns_limit_h_min -18
_diffrn_reflns_limit_k_max 39
_diffrn_reflns_limit_k_min -40
_diffrn_reflns_limit_l_max 19
_diffrn_reflns_limit_l_min -19
_diffrn_reflns_number 60147
_diffrn_reflns_point_group_measured_fraction_full 1.000
_diffrn_reflns_point_group_measured_fraction_max 0.987
_diffrn_reflns_theta_full 25.242
_diffrn_reflns_theta_max 29.599
_diffrn_reflns_theta_min 1.722
_diffrn_source 'INCOATEC Mo Microsource'
_exptl_absorpt_coefficient_mu 0.662
_exptl_absorpt_correction_T_max 0.7459
_exptl_absorpt_correction_T_min 0.7057
_exptl_absorpt_correction_type multi-scan
_exptl_absorpt_process_details SADABS-2016/2
_exptl_crystal_colour colorless
_exptl_crystal_density_diffrn 2.253
_exptl_crystal_description block
_exptl_crystal_F_000 3504
_exptl_crystal_recrystallization_method 'Re-crystallisation from solvent: 1,2-Difluorobenzene'
_exptl_crystal_size_max 0.23
_exptl_crystal_size_mid 0.15
_exptl_crystal_size_min 0.10
_refine_diff_density_max 0.942
_refine_diff_density_min -0.501
_refine_diff_density_rms 0.107
_refine_ls_abs_structure_details
;
 Refined as an inversion twin.
;
_refine_ls_abs_structure_Flack 0.47(4)
_refine_ls_extinction_method none
_refine_ls_goodness_of_fit_ref 0.994
_refine_ls_hydrogen_treatment constr
_refine_ls_matrix_type full
_refine_ls_number_parameters 1510
_refine_ls_number_reflns 14011
_refine_ls_number_restraints 19238
_refine_ls_restrained_S_all 0.972
_refine_ls_R_factor_all 0.0782
_refine_ls_R_factor_gt 0.0633
_refine_ls_shift/su_max 0.105
_refine_ls_shift/su_mean 0.008
_refine_ls_structure_factor_coef Fsqd
_refine_ls_weighting_details 'w=1/[\s^2^(Fo^2^)+(0.1378P)^2^] where P=(Fo^2^+2Fc^2^)/3'
_refine_ls_weighting_scheme calc
_refine_ls_wR_factor_gt 0.1652
_refine_ls_wR_factor_ref 0.1793
_reflns_Friedel_coverage 0.997
_reflns_Friedel_fraction_full 1.000
_reflns_Friedel_fraction_max 0.987
_reflns_number_gt 11027
_reflns_number_total 14011
_reflns_threshold_expression 'I > 2\s(I)'
_cod_data_source_file c8sc02591f2.cif
_cod_data_source_block Cc_a
_cod_depositor_comments 'Adding full bibliography for 1549751--1549760.cif.'
_cod_original_cell_volume 5363.6(8)
_cod_database_code 1549753
_shelx_shelxl_version_number 2014/7
_shelx_space_group_comment
;
The symmetry employed for this shelxl refinement is uniquely defined
by the following loop, which should always be used as a source of
symmetry information in preference to the above space-group names.
They are only intended as comments.
;

loop_
_space_group_symop_operation_xyz
'x, y, z'
'x, -y, z+1/2'
'x+1/2, y+1/2, z'
'x+1/2, -y+1/2, z+1/2'

loop_
_atom_site_label
_atom_site_type_symbol
_atom_site_fract_x
_atom_site_fract_y
_atom_site_fract_z
_atom_site_U_iso_or_equiv
_atom_site_adp_type
_atom_site_occupancy
_atom_site_site_symmetry_order
_atom_site_calc_flag
_atom_site_refinement_flags_posn
_atom_site_refinement_flags_adp
_atom_site_refinement_flags_occupancy
_atom_site_disorder_assembly
_atom_site_disorder_group
O1_11 O 0.6506(6) 0.5721(3) 0.4562(6) 0.0354(12) Uani 0.476(7) 1 d D U P A 2
C1_11 C 0.7178(10) 0.5424(4) 0.5060(10) 0.0304(14) Uani 0.476(7) 1 d D U P A 2
C2_11 C 0.6908(9) 0.4945(4) 0.4604(10) 0.0328(18) Uani 0.476(7) 1 d D U P A 2
F1_11 F 0.5907(6) 0.4871(3) 0.4485(6) 0.0474(19) Uani 0.476(7) 1 d D U P A 2
F2_11 F 0.7367(9) 0.4608(3) 0.5129(8) 0.051(2) Uani 0.476(7) 1 d D U P A 2
F3_11 F 0.7198(17) 0.4925(5) 0.3751(12) 0.046(3) Uani 0.476(7) 1 d D U P A 2
C3_11 C 0.8325(12) 0.5533(6) 0.5048(14) 0.045(4) Uani 0.476(7) 1 d D U P A 2
F4_11 F 0.8657(10) 0.5881(4) 0.5634(11) 0.058(3) Uani 0.476(7) 1 d D U P A 2
F5_11 F 0.8608(18) 0.5643(10) 0.4222(15) 0.054(4) Uani 0.476(7) 1 d D U P A 2
F6_11 F 0.891(2) 0.5160(7) 0.5306(16) 0.058(4) Uani 0.476(7) 1 d D U P A 2
C4_11 C 0.7051(16) 0.5456(7) 0.6137(12) 0.052(4) Uani 0.476(7) 1 d D U P A 2
F7_11 F 0.7356(14) 0.5846(6) 0.6585(16) 0.061(5) Uani 0.476(7) 1 d D U P A 2
F8_11 F 0.7621(16) 0.5156(8) 0.6675(18) 0.069(5) Uani 0.476(7) 1 d D U P A 2
F9_11 F 0.6071(11) 0.5375(5) 0.6189(12) 0.060(3) Uani 0.476(7) 1 d D U P A 2
O1_10 O 0.3414(18) 0.5818(7) 0.5338(16) 0.0312(9) Uani 0.146(5) 1 d D U P B 2
C1_10 C 0.2657(16) 0.5547(7) 0.4849(16) 0.038(5) Uani 0.146(5) 1 d D U P B 2
C2_10 C 0.2765(19) 0.5055(7) 0.5262(18) 0.052(6) Uani 0.146(5) 1 d D U P B 2
F1_10 F 0.3763(18) 0.4932(9) 0.546(2) 0.062(7) Uani 0.146(5) 1 d D U P B 2
F2_10 F 0.224(2) 0.4738(7) 0.4701(17) 0.053(6) Uani 0.146(5) 1 d D U P B 2
F3_10 F 0.234(3) 0.5050(11) 0.6057(19) 0.063(8) Uani 0.146(5) 1 d D U P B 2
C3_10 C 0.1570(17) 0.5745(8) 0.4903(18) 0.0447(15) Uani 0.146(5) 1 d D U P B 2
F4_10 F 0.1300(17) 0.6092(8) 0.4298(16) 0.046(5) Uani 0.146(5) 1 d D U P B 2
F5_10 F 0.151(2) 0.5915(11) 0.5762(17) 0.049(6) Uani 0.146(5) 1 d D U P B 2
F6_10 F 0.082(2) 0.5432(10) 0.469(2) 0.0652(14) Uani 0.146(5) 1 d D U P B 2
C4_10 C 0.2822(19) 0.5533(9) 0.3791(16) 0.040(6) Uani 0.146(5) 1 d D U P B 2
F7_10 F 0.310(2) 0.5933(8) 0.349(2) 0.036(6) Uani 0.146(5) 1 d D U P B 2
F8_10 F 0.1987(19) 0.5382(12) 0.322(2) 0.056(7) Uani 0.146(5) 1 d D U P B 2
F9_10 F 0.3585(19) 0.5256(10) 0.3650(18) 0.043(5) Uani 0.146(5) 1 d D U P B 2
O1_9 O 0.3063(17) 0.6745(6) 0.5226(16) 0.0334(9) Uani 0.160(5) 1 d D U P B 2
C1_9 C 0.2834(15) 0.7179(7) 0.4978(15) 0.0328(10) Uani 0.160(5) 1 d D U P B 2
C2_9 C 0.3470(18) 0.7515(8) 0.5685(16) 0.049(5) Uani 0.160(5) 1 d D U P B 2
F1_9 F 0.311(2) 0.7547(11) 0.6514(17) 0.053(7) Uani 0.160(5) 1 d D U P B 2
F2_9 F 0.347(2) 0.7927(7) 0.5306(18) 0.057(6) Uani 0.160(5) 1 d D U P B 2
F3_9 F 0.4430(15) 0.7352(8) 0.5949(17) 0.052(5) Uani 0.160(5) 1 d D U P B 2
C3_9 C 0.3090(19) 0.7261(9) 0.3956(17) 0.0413(13) Uani 0.160(5) 1 d D U P B 2
F4_9 F 0.277(3) 0.6925(10) 0.335(2) 0.046(8) Uani 0.160(5) 1 d D U P B 2
F5_9 F 0.4114(16) 0.7278(9) 0.4009(15) 0.045(4) Uani 0.160(5) 1 d D U P B 2
F6_9 F 0.266(3) 0.7640(8) 0.3582(18) 0.056(6) Uani 0.160(5) 1 d D U P B 2
C4_9 C 0.1661(16) 0.7264(8) 0.4959(17) 0.048(5) Uani 0.160(5) 1 d D U P B 2
F7_9 F 0.1093(17) 0.7080(9) 0.4173(16) 0.058(6) Uani 0.160(5) 1 d D U P B 2
F8_9 F 0.149(2) 0.7707(8) 0.4921(19) 0.062(6) Uani 0.160(5) 1 d D U P B 2
F9_9 F 0.1350(19) 0.7068(10) 0.5708(18) 0.060(6) Uani 0.160(5) 1 d D U P B 2
O1_8 O 0.456(3) 0.632(2) 0.6777(13) 0.0289(10) Uani 0.196(6) 1 d D U P B 2
C1_8 C 0.4474(15) 0.6269(6) 0.7714(15) 0.0290(11) Uani 0.196(6) 1 d D U P B 2
C2_8 C 0.3784(14) 0.6642(6) 0.8045(12) 0.035(4) Uani 0.196(6) 1 d D U P B 2
F1_8 F 0.4241(18) 0.7046(6) 0.8118(17) 0.055(5) Uani 0.196(6) 1 d D U P B 2
F2_8 F 0.3500(15) 0.6532(7) 0.8881(10) 0.047(4) Uani 0.196(6) 1 d D U P B 2
F3_8 F 0.2915(11) 0.6674(6) 0.7412(12) 0.039(4) Uani 0.196(6) 1 d D U P B 2
C3_8 C 0.4072(16) 0.5793(7) 0.7899(14) 0.040(4) Uani 0.196(6) 1 d D U P B 2
F4_8 F 0.4487(14) 0.5467(5) 0.7455(12) 0.043(4) Uani 0.196(6) 1 d D U P B 2
F5_8 F 0.3056(13) 0.5774(7) 0.7625(16) 0.053(5) Uani 0.196(6) 1 d D U P B 2
F6_8 F 0.4238(16) 0.5693(6) 0.8834(11) 0.051(4) Uani 0.196(6) 1 d D U P B 2
C4_8 C 0.5584(17) 0.6326(8) 0.8304(16) 0.038(5) Uani 0.196(6) 1 d D U P B 2
F7_8 F 0.6102(17) 0.5935(7) 0.8244(16) 0.038(5) Uani 0.196(6) 1 d D U P B 2
F8_8 F 0.5572(19) 0.6418(9) 0.9224(13) 0.052(5) Uani 0.196(6) 1 d D U P B 2
F9_8 F 0.601(2) 0.6692(8) 0.7964(18) 0.058(6) Uani 0.196(6) 1 d D U P B 2
O1_7 O 0.6473(6) 0.6842(2) 0.4478(5) 0.0328(10) Uani 0.524(6) 1 d D U P A 2
C1_7 C 0.7152(9) 0.7162(4) 0.4933(8) 0.0359(16) Uani 0.524(6) 1 d D U P A 2
C2_7 C 0.8246(9) 0.7068(4) 0.4715(9) 0.049(3) Uani 0.524(6) 1 d D U P A 2
F1_7 F 0.8500(6) 0.6639(3) 0.4784(9) 0.073(3) Uani 0.524(6) 1 d D U P A 2
F2_7 F 0.8965(9) 0.7302(4) 0.5283(9) 0.065(3) Uani 0.524(6) 1 d D U P A 2
F3_7 F 0.8334(7) 0.7176(3) 0.3806(6) 0.063(2) Uani 0.524(6) 1 d D U P A 2
C3_7 C 0.6788(9) 0.7642(5) 0.4497(9) 0.049(3) Uani 0.524(6) 1 d D U P A 2
F4_7 F 0.5927(7) 0.7766(3) 0.4810(8) 0.074(3) Uani 0.524(6) 1 d D U P A 2
F5_7 F 0.6539(9) 0.7622(3) 0.3552(6) 0.068(2) Uani 0.524(6) 1 d D U P A 2
F6_7 F 0.7507(8) 0.7956(3) 0.4745(7) 0.060(2) Uani 0.524(6) 1 d D U P A 2
C4_7 C 0.7046(13) 0.7186(6) 0.6000(10) 0.0467(15) Uani 0.524(6) 1 d D U P A 2
F7_7 F 0.6052(10) 0.7312(6) 0.5991(12) 0.078(4) Uani 0.524(6) 1 d D U P A 2
F8_7 F 0.7662(18) 0.7505(6) 0.6496(16) 0.070(6) Uani 0.524(6) 1 d D U P A 2
F9_7 F 0.7181(12) 0.6835(3) 0.6608(7) 0.069(3) Uani 0.524(6) 1 d D U P A 2
Ag1 Ag 0.5213(5) 0.8622(2) 0.4871(4) 0.0627(9) Uani 0.31 1 d . U P C 1
Ag2 Ag 0.4737(6) 0.8627(2) 0.5053(3) 0.0627(9) Uani 0.14 1 d . U P C 2
Ag3 Ag 0.4311(11) 0.8779(6) 0.5091(7) 0.0627(9) Uani 0.056 1 d . U P C 3
Ag4 Ag 0.4273(8) 0.9035(5) 0.5119(6) 0.0627(9) Uani 0.069 1 d . U P C 4
Ag5 Ag 0.4844(12) 0.9163(5) 0.5003(8) 0.0627(9) Uani 0.0489 1 d . U P C 5
Ag6 Ag 0.5894(15) 0.8887(8) 0.4784(11) 0.0627(9) Uani 0.034 1 d . . P C 6
Ag7 Ag 0.5354(17) 0.9137(7) 0.4812(12) 0.0627(9) Uani 0.034 1 d . U P C 7
Ag8 Ag 0.5473(4) 0.8582(3) 0.4792(4) 0.0627(9) Uani 0.31 1 d . U P C 8
O1_6 O 0.3576(3) 0.69205(15) 0.5426(3) 0.0334(9) Uani 0.840(5) 1 d D U P B 1
C1_6 C 0.2849(5) 0.7215(2) 0.5010(5) 0.0328(10) Uani 0.840(5) 1 d D U P B 1
C2_6 C 0.2887(6) 0.7257(3) 0.3916(5) 0.0413(13) Uani 0.840(5) 1 d D U P B 1
F1_6 F 0.3719(5) 0.74916(18) 0.3779(4) 0.0575(13) Uani 0.840(5) 1 d D U P B 1
F2_6 F 0.2063(5) 0.74670(19) 0.3430(3) 0.0545(12) Uani 0.840(5) 1 d D U P B 1
F3_6 F 0.2978(7) 0.6850(2) 0.3533(5) 0.0504(17) Uani 0.840(5) 1 d D U P B 1
C3_6 C 0.1736(5) 0.7065(3) 0.5125(6) 0.0483(17) Uani 0.840(5) 1 d D U P B 1
F4_6 F 0.1747(5) 0.6879(2) 0.5971(4) 0.0656(15) Uani 0.840(5) 1 d D U P B 1
F5_6 F 0.1379(3) 0.67425(18) 0.4495(4) 0.0594(13) Uani 0.840(5) 1 d D U P B 1
F6_6 F 0.1071(4) 0.7405(2) 0.5001(4) 0.0630(15) Uani 0.840(5) 1 d D U P B 1
C4_6 C 0.3074(6) 0.7684(2) 0.5485(5) 0.0441(15) Uani 0.840(5) 1 d D U P B 1
F7_6 F 0.2821(5) 0.7690(2) 0.6353(4) 0.0574(15) Uani 0.840(5) 1 d D U P B 1
F8_6 F 0.2574(4) 0.80242(15) 0.4986(4) 0.0575(13) Uani 0.840(5) 1 d D U P B 1
F9_6 F 0.4059(4) 0.77860(16) 0.5581(4) 0.0565(12) Uani 0.840(5) 1 d D U P B 1
O1_5 O 0.4596(8) 0.6288(5) 0.6765(4) 0.0289(10) Uani 0.804(6) 1 d D U P B 1
C1_5 C 0.4560(5) 0.6339(2) 0.7718(5) 0.0290(11) Uani 0.804(6) 1 d D U P B 1
C2_5 C 0.4347(7) 0.6850(3) 0.7944(5) 0.0463(18) Uani 0.804(6) 1 d D U P B 1
F1_5 F 0.4864(5) 0.71248(16) 0.7479(3) 0.0578(13) Uani 0.804(6) 1 d D U P B 1
F2_5 F 0.4595(4) 0.69355(17) 0.8876(3) 0.0534(12) Uani 0.804(6) 1 d D U P B 1
F3_5 F 0.3344(5) 0.6935(2) 0.7671(4) 0.0626(16) Uani 0.804(6) 1 d D U P B 1
C3_5 C 0.3747(6) 0.6033(3) 0.8033(5) 0.0487(17) Uani 0.804(6) 1 d D U P B 1
F4_5 F 0.4057(5) 0.55951(19) 0.8079(4) 0.0643(16) Uani 0.804(6) 1 d D U P B 1
F5_5 F 0.2878(4) 0.6046(3) 0.7379(4) 0.0625(16) Uani 0.804(6) 1 d D U P B 1
F6_5 F 0.3470(5) 0.6156(2) 0.8869(3) 0.0656(17) Uani 0.804(6) 1 d D U P B 1
C4_5 C 0.5656(6) 0.6216(3) 0.8288(5) 0.0439(19) Uani 0.804(6) 1 d D U P B 1
F7_5 F 0.5977(6) 0.5824(2) 0.7958(4) 0.0558(18) Uani 0.804(6) 1 d D U P B 1
F8_5 F 0.5641(5) 0.6166(3) 0.9220(3) 0.0582(16) Uani 0.804(6) 1 d D U P B 1
F9_5 F 0.6349(4) 0.6537(3) 0.8175(5) 0.0593(15) Uani 0.804(6) 1 d D U P B 1
O1_4 O 0.2986(3) 0.60014(15) 0.5176(3) 0.0312(9) Uani 0.854(5) 1 d D U P B 1
C1_4 C 0.2657(4) 0.5582(2) 0.4841(4) 0.0273(11) Uani 0.854(5) 1 d D U P B 1
C2_4 C 0.3184(6) 0.5205(2) 0.5502(5) 0.0441(15) Uani 0.854(5) 1 d D U P B 1
F1_4 F 0.4171(3) 0.52977(16) 0.5778(4) 0.0543(12) Uani 0.854(5) 1 d D U P B 1
F2_4 F 0.3117(5) 0.47985(14) 0.5069(4) 0.0592(13) Uani 0.854(5) 1 d D U P B 1
F3_4 F 0.2744(5) 0.5158(2) 0.6277(4) 0.0529(13) Uani 0.854(5) 1 d D U P B 1
C3_4 C 0.1474(5) 0.5566(3) 0.4801(5) 0.0447(15) Uani 0.854(5) 1 d D U P B 1
F4_4 F 0.0974(4) 0.5797(2) 0.4056(4) 0.0680(15) Uani 0.854(5) 1 d D U P B 1
F5_4 F 0.1205(4) 0.5740(2) 0.5590(4) 0.0584(14) Uani 0.854(5) 1 d D U P B 1
F6_4 F 0.1127(4) 0.5130(2) 0.4719(4) 0.0652(14) Uani 0.854(5) 1 d D U P B 1
C4_4 C 0.2909(7) 0.5522(3) 0.3815(5) 0.0473(19) Uani 0.854(5) 1 d D U P B 1
F7_4 F 0.2677(6) 0.59033(18) 0.3300(4) 0.0536(15) Uani 0.854(5) 1 d D U P B 1
F8_4 F 0.2376(6) 0.51813(19) 0.3338(4) 0.0626(15) Uani 0.854(5) 1 d D U P B 1
F9_4 F 0.3899(5) 0.5435(2) 0.3856(5) 0.0609(15) Uani 0.854(5) 1 d D U P B 1
O1_3 O 0.5393(3) 0.62643(15) 0.3184(2) 0.0380(8) Uani 1 1 d D U . D 1
C1_3 C 0.5483(4) 0.62485(18) 0.2246(3) 0.0333(10) Uani 1 1 d D U . D 1
C2_3 C 0.6633(4) 0.6190(2) 0.2114(4) 0.0445(12) Uani 1 1 d D U . D 1
F1_3 F 0.7236(3) 0.6431(2) 0.2750(4) 0.0757(15) Uani 1 1 d D U . D 1
F2_3 F 0.6801(3) 0.62958(14) 0.1248(3) 0.0517(9) Uani 1 1 d D U . D 1
F3_3 F 0.6935(4) 0.57547(16) 0.2272(3) 0.0633(11) Uani 1 1 d D U . D 1
C3_3 C 0.4874(5) 0.5833(3) 0.1765(4) 0.0531(15) Uani 1 1 d D U . D 1
F4_3 F 0.3849(4) 0.5926(3) 0.1654(4) 0.0908(19) Uani 1 1 d D U . D 1
F5_3 F 0.5024(5) 0.54671(18) 0.2295(4) 0.0826(16) Uani 1 1 d D U . D 1
F6_3 F 0.5100(3) 0.57407(16) 0.0899(3) 0.0596(11) Uani 1 1 d D U . D 1
C4_3 C 0.5054(6) 0.6694(3) 0.1755(4) 0.0585(16) Uani 1 1 d D U . D 1
F7_3 F 0.4182(5) 0.6806(2) 0.2035(3) 0.0875(19) Uani 1 1 d D U . D 1
F8_3 F 0.4875(5) 0.6661(2) 0.0807(3) 0.0775(16) Uani 1 1 d D U . D 1
F9_3 F 0.5746(5) 0.70291(17) 0.2000(4) 0.0796(15) Uani 1 1 d D U . D 1
O1_2 O 0.6877(6) 0.5910(3) 0.4751(6) 0.0354(12) Uani 0.524(7) 1 d D U P A 1
C1_2 C 0.7260(10) 0.5505(4) 0.5129(9) 0.0304(14) Uani 0.524(7) 1 d D U P A 1
C2_2 C 0.7146(12) 0.5437(5) 0.6191(11) 0.040(3) Uani 0.524(7) 1 d D U P A 1
F1_2 F 0.7008(14) 0.5850(5) 0.6531(14) 0.062(4) Uani 0.524(7) 1 d D U P A 1
F2_2 F 0.7898(11) 0.5190(6) 0.6664(15) 0.048(3) Uani 0.524(7) 1 d D U P A 1
F3_2 F 0.6280(9) 0.5208(5) 0.6318(11) 0.058(3) Uani 0.524(7) 1 d D U P A 1
C3_2 C 0.6745(8) 0.5100(4) 0.4534(8) 0.0328(18) Uani 0.524(7) 1 d D U P A 1
F4_2 F 0.7079(14) 0.5062(5) 0.3700(10) 0.044(3) Uani 0.524(7) 1 d D U P A 1
F5_2 F 0.5731(5) 0.5157(3) 0.4344(6) 0.0478(18) Uani 0.524(7) 1 d D U P A 1
F6_2 F 0.6900(9) 0.4709(3) 0.5007(6) 0.050(2) Uani 0.524(7) 1 d D U P A 1
C4_2 C 0.8440(11) 0.5528(7) 0.5028(13) 0.050(4) Uani 0.524(7) 1 d D U P A 1
F7_2 F 0.8396(17) 0.5711(8) 0.4149(13) 0.063(5) Uani 0.524(7) 1 d D U P A 1
F8_2 F 0.8881(18) 0.5116(7) 0.5065(15) 0.064(5) Uani 0.524(7) 1 d D U P A 1
F9_2 F 0.8982(8) 0.5767(4) 0.5749(9) 0.054(3) Uani 0.524(7) 1 d D U P A 1
O1_1 O 0.6962(6) 0.6636(2) 0.4791(5) 0.0328(10) Uani 0.476(6) 1 d D U P A 1
C1_1 C 0.7295(9) 0.7064(4) 0.5025(9) 0.0359(16) Uani 0.476(6) 1 d D U P A 1
C2_1 C 0.7144(13) 0.7166(6) 0.6059(11) 0.0467(15) Uani 0.476(6) 1 d D U P A 1
F1_1 F 0.6187(11) 0.7123(4) 0.6164(9) 0.061(3) Uani 0.476(6) 1 d D U P A 1
F2_1 F 0.7490(19) 0.7573(6) 0.638(2) 0.059(4) Uani 0.476(6) 1 d D U P A 1
F3_1 F 0.7733(11) 0.6815(4) 0.6424(9) 0.076(3) Uani 0.476(6) 1 d D U P A 1
C3_1 C 0.8483(10) 0.7077(5) 0.5096(10) 0.050(3) Uani 0.476(6) 1 d D U P A 1
F4_1 F 0.8735(8) 0.6866(5) 0.4322(8) 0.068(3) Uani 0.476(6) 1 d D U P A 1
F5_1 F 0.8974(8) 0.6867(4) 0.5864(8) 0.074(3) Uani 0.476(6) 1 d D U P A 1
F6_1 F 0.8810(10) 0.7502(4) 0.5089(10) 0.065(3) Uani 0.476(6) 1 d D U P A 1
C4_1 C 0.6795(10) 0.7426(4) 0.4323(9) 0.048(3) Uani 0.476(6) 1 d D U P A 1
F7_1 F 0.7222(9) 0.7414(3) 0.3532(6) 0.063(3) Uani 0.476(6) 1 d D U P A 1
F8_1 F 0.6892(13) 0.7852(4) 0.4663(8) 0.070(3) Uani 0.476(6) 1 d D U P A 1
F9_1 F 0.5771(7) 0.7328(3) 0.4058(7) 0.062(2) Uani 0.476(6) 1 d D U P A 1
F1 F 0.4385(8) 0.8487(5) 0.7664(9) 0.159(5) Uani 1 1 d . . . . .
Al1 Al 0.60224(10) 0.62820(4) 0.43331(9) 0.0226(3) Uani 1 1 d D . . . .
C1 C 0.4985(9) 0.8667(5) 0.7157(8) 0.085(3) Uani 1 1 d . . . . .
Al2 Al 0.39533(10) 0.63591(5) 0.56227(9) 0.0219(3) Uani 1 1 d D . . . .
F2 F 0.4170(7) 0.9364(4) 0.7208(9) 0.149(4) Uani 1 1 d . . . . .
F3 F 0.4400(6) 0.9843(3) 0.3254(6) 0.112(2) Uani 1 1 d . . . . .
F4 F 0.5899(7) 0.9524(3) 0.2486(7) 0.120(3) Uani 1 1 d . . . . .
F5 F 0.4974(2) 0.62996(9) 0.4970(2) 0.0268(5) Uani 1 1 d . . . . .
C024 C 0.4734(9) 0.8477(3) 0.3074(7) 0.076(2) Uani 1 1 d . . . . .
H024 H 0.4797 0.8158 0.2999 0.091 Uiso 1 1 calc R U . C 1
C027 C 0.5273(8) 0.9222(3) 0.2846(7) 0.076(2) Uani 1 1 d . . . . .
C02B C 0.3818(8) 0.9107(3) 0.3598(8) 0.078(3) Uani 1 1 d . . . . .
H02B H 0.3275 0.9222 0.3898 0.094 Uiso 1 1 calc R U . C 2
C02J C 0.5753(9) 0.8427(4) 0.6845(7) 0.080(3) Uani 1 1 d . . . . .
H02J H 0.5815 0.8110 0.6970 0.096 Uiso 1 1 calc R U . . .
C02M C 0.3954(9) 0.8645(3) 0.3488(7) 0.076(3) Uani 1 1 d . . . . .
H02M H 0.3487 0.8439 0.3709 0.091 Uiso 1 1 calc R U . C 1
C02P C 0.4486(7) 0.9386(3) 0.3264(8) 0.073(2) Uani 1 1 d . . . . .
C02S C 0.6443(7) 0.8637(3) 0.6350(7) 0.067(2) Uani 1 1 d . . . . .
H02S H 0.6980 0.8467 0.6140 0.080 Uiso 1 1 calc R U . C 1
C02X C 0.5419(10) 0.8755(4) 0.2767(10) 0.085(3) Uani 1 1 d . . . . .
H02X H 0.5987 0.8638 0.2504 0.102 Uiso 1 1 calc R U . . .
C02Y C 0.6347(8) 0.9088(3) 0.6166(8) 0.074(2) Uani 1 1 d . . . . .
H02Y H 0.6839 0.9235 0.5847 0.089 Uiso 1 1 calc R U . C 1
C030 C 0.5537(8) 0.9346(4) 0.6435(9) 0.082(3) Uani 1 1 d . . . . .
H030 H 0.5473 0.9662 0.6295 0.099 Uiso 1 1 calc R U . C 4
C031 C 0.4866(8) 0.9135(4) 0.6889(8) 0.078(3) Uani 1 1 d . . . . .

loop_
_atom_site_aniso_label
_atom_site_aniso_U_11
_atom_site_aniso_U_22
_atom_site_aniso_U_33
_atom_site_aniso_U_23
_atom_site_aniso_U_13
_atom_site_aniso_U_12
O1_11 0.022(3) 0.038(3) 0.044(3) 0.001(3) -0.001(2) 0.007(2)
C1_11 0.028(3) 0.032(3) 0.030(2) 0.002(2) 0.0008(19) 0.005(2)
C2_11 0.034(3) 0.030(5) 0.034(3) 0.000(3) 0.005(3) 0.000(3)
F1_11 0.052(4) 0.038(4) 0.052(4) -0.003(3) 0.006(3) -0.007(3)
F2_11 0.060(6) 0.027(4) 0.065(5) 0.008(3) 0.008(4) 0.013(4)
F3_11 0.055(6) 0.041(8) 0.042(5) -0.002(5) 0.012(4) 0.005(6)
C3_11 0.034(6) 0.043(6) 0.055(7) -0.005(5) 0.004(5) -0.001(5)
F4_11 0.031(6) 0.052(6) 0.084(7) -0.017(5) -0.008(5) -0.004(4)
F5_11 0.041(6) 0.058(7) 0.069(7) 0.002(5) 0.028(5) 0.007(5)
F6_11 0.045(6) 0.076(7) 0.046(9) -0.012(5) -0.010(6) 0.032(5)
C4_11 0.072(9) 0.052(8) 0.031(6) -0.004(5) 0.009(5) -0.015(6)
F7_11 0.065(9) 0.069(7) 0.057(7) -0.023(5) 0.038(7) -0.023(6)
F8_11 0.093(12) 0.075(8) 0.035(6) 0.009(5) 0.002(8) -0.014(8)
F9_11 0.073(7) 0.063(8) 0.052(7) -0.005(6) 0.035(5) -0.008(5)
O1_10 0.026(2) 0.038(2) 0.0276(18) -0.0019(16) -0.0017(15) 0.0014(16)
C1_10 0.032(7) 0.045(8) 0.034(8) -0.004(6) -0.002(6) -0.013(6)
C2_10 0.062(11) 0.045(9) 0.045(11) 0.004(7) -0.006(8) -0.010(7)
F1_10 0.065(11) 0.042(12) 0.072(16) 0.008(11) -0.010(9) -0.008(8)
F2_10 0.062(14) 0.042(10) 0.049(11) 0.006(8) -0.007(9) -0.015(9)
F3_10 0.076(17) 0.063(15) 0.046(11) -0.005(9) -0.001(11) -0.030(12)
C3_10 0.027(3) 0.059(4) 0.046(3) 0.000(3) -0.002(2) -0.009(3)
F4_10 0.027(9) 0.060(9) 0.047(9) -0.006(7) -0.002(7) -0.013(7)
F5_10 0.028(12) 0.064(14) 0.052(8) -0.011(8) 0.003(7) -0.012(10)
F6_10 0.043(3) 0.073(3) 0.076(3) 0.004(3) 0.001(2) -0.029(2)
C4_10 0.035(10) 0.049(11) 0.032(9) -0.004(7) -0.005(7) -0.007(8)
F7_10 0.023(11) 0.053(10) 0.030(11) -0.004(7) -0.001(8) -0.007(8)
F8_10 0.045(10) 0.067(15) 0.047(12) -0.018(11) -0.015(8) -0.012(10)
F9_10 0.046(10) 0.054(12) 0.030(10) 0.006(9) 0.007(8) 0.001(9)
O1_9 0.028(2) 0.032(2) 0.038(2) 0.0049(17) -0.0004(17) 0.0093(17)
C1_9 0.034(2) 0.038(2) 0.027(2) 0.0076(17) 0.0057(17) 0.0140(18)
C2_9 0.055(10) 0.053(9) 0.039(9) -0.001(7) 0.008(7) 0.008(7)
F1_9 0.059(14) 0.060(16) 0.039(9) 0.000(8) 0.006(9) 0.022(11)
F2_9 0.071(16) 0.053(9) 0.047(11) 0.002(8) 0.007(10) 0.010(9)
F3_9 0.053(9) 0.049(11) 0.052(11) 0.002(9) 0.007(7) 0.000(7)
C3_9 0.057(4) 0.034(2) 0.033(2) 0.0076(18) 0.009(2) 0.008(2)
F4_9 0.064(15) 0.038(10) 0.033(11) 0.003(8) 0.001(9) 0.016(9)
F5_9 0.063(8) 0.046(11) 0.031(9) 0.015(8) 0.019(6) 0.013(6)
F6_9 0.086(15) 0.041(8) 0.042(11) 0.018(8) 0.017(10) 0.022(9)
C4_9 0.040(8) 0.059(11) 0.045(10) 0.004(8) 0.008(6) 0.023(7)
F7_9 0.045(10) 0.070(13) 0.057(10) 0.004(9) 0.001(8) 0.015(9)
F8_9 0.063(13) 0.064(10) 0.059(14) 0.006(8) 0.006(10) 0.036(8)
F9_9 0.038(10) 0.080(14) 0.063(11) 0.022(10) 0.017(9) 0.035(9)
O1_8 0.0318(19) 0.040(3) 0.0151(14) 0.0000(12) 0.0043(12) 0.0055(16)
C1_8 0.034(2) 0.039(3) 0.0153(18) 0.0014(17) 0.0079(17) 0.0087(18)
C2_8 0.035(8) 0.048(8) 0.023(7) -0.005(6) 0.005(6) 0.010(6)
F1_8 0.068(11) 0.045(8) 0.052(12) -0.011(7) 0.007(9) 0.004(7)
F2_8 0.064(10) 0.056(10) 0.025(6) -0.007(6) 0.020(6) 0.022(7)
F3_8 0.032(7) 0.043(9) 0.040(7) -0.002(6) 0.003(5) 0.017(6)
C3_8 0.057(9) 0.032(7) 0.033(9) -0.001(6) 0.012(6) -0.002(6)
F4_8 0.065(10) 0.024(6) 0.041(8) -0.004(5) 0.010(7) 0.003(6)
F5_8 0.054(8) 0.049(10) 0.058(11) 0.015(8) 0.011(6) -0.018(6)
F6_8 0.072(11) 0.049(9) 0.034(7) 0.011(6) 0.015(6) 0.002(8)
C4_8 0.039(8) 0.050(10) 0.025(8) 0.002(6) 0.006(6) -0.005(6)
F7_8 0.036(8) 0.054(10) 0.025(10) 0.005(7) 0.008(7) -0.002(7)
F8_8 0.050(11) 0.078(14) 0.028(7) -0.003(7) 0.004(6) -0.005(10)
F9_8 0.053(13) 0.067(11) 0.053(12) 0.012(8) 0.000(10) -0.028(9)
O1_7 0.037(3) 0.029(2) 0.032(3) -0.0032(18) 0.003(2) -0.0109(18)
C1_7 0.042(3) 0.035(4) 0.032(3) -0.010(2) 0.010(2) -0.013(3)
C2_7 0.040(5) 0.045(5) 0.061(7) -0.013(5) 0.005(5) -0.015(4)
F1_7 0.039(4) 0.045(4) 0.133(9) 0.004(4) 0.012(5) -0.008(3)
F2_7 0.048(5) 0.056(6) 0.082(6) -0.002(5) -0.010(4) -0.020(5)
F3_7 0.066(5) 0.064(5) 0.066(5) -0.014(4) 0.035(4) -0.023(4)
C3_7 0.066(6) 0.038(6) 0.046(6) 0.002(5) 0.017(4) -0.012(5)
F4_7 0.072(5) 0.043(4) 0.117(8) 0.009(4) 0.044(5) 0.005(4)
F5_7 0.099(7) 0.059(5) 0.046(4) 0.011(3) 0.010(4) -0.005(5)
F6_7 0.063(5) 0.041(4) 0.079(6) -0.007(3) 0.021(4) -0.022(4)
C4_7 0.063(4) 0.044(3) 0.033(3) -0.004(2) 0.007(2) -0.019(3)
F7_7 0.068(5) 0.103(11) 0.071(7) 0.003(7) 0.034(5) 0.006(6)
F8_7 0.100(11) 0.081(9) 0.031(5) -0.022(6) 0.014(7) -0.053(9)
F9_7 0.112(9) 0.055(4) 0.045(4) 0.008(3) 0.026(5) -0.005(5)
Ag1 0.060(3) 0.0935(13) 0.0299(9) -0.0002(8) -0.0067(12) 0.0065(18)
Ag2 0.060(3) 0.0935(13) 0.0299(9) -0.0002(8) -0.0067(12) 0.0065(18)
Ag3 0.060(3) 0.0935(13) 0.0299(9) -0.0002(8) -0.0067(12) 0.0065(18)
Ag4 0.060(3) 0.0935(13) 0.0299(9) -0.0002(8) -0.0067(12) 0.0065(18)
Ag5 0.060(3) 0.0935(13) 0.0299(9) -0.0002(8) -0.0067(12) 0.0065(18)
Ag6 0.060(3) 0.0935(13) 0.0299(9) -0.0002(8) -0.0067(12) 0.0065(18)
Ag7 0.060(3) 0.0935(13) 0.0299(9) -0.0002(8) -0.0067(12) 0.0065(18)
Ag8 0.060(3) 0.0935(13) 0.0299(9) -0.0002(8) -0.0067(12) 0.0065(18)
O1_6 0.028(2) 0.032(2) 0.038(2) 0.0049(17) -0.0004(17) 0.0093(17)
C1_6 0.034(2) 0.038(2) 0.027(2) 0.0076(17) 0.0057(17) 0.0140(18)
C2_6 0.057(4) 0.034(2) 0.033(2) 0.0076(18) 0.009(2) 0.008(2)
F1_6 0.074(3) 0.050(3) 0.053(3) 0.007(2) 0.024(2) -0.002(2)
F2_6 0.075(3) 0.056(3) 0.031(2) 0.0133(19) 0.004(2) 0.019(2)
F3_6 0.068(4) 0.049(3) 0.035(3) -0.002(2) 0.010(3) 0.011(3)
C3_6 0.038(3) 0.059(4) 0.050(4) 0.016(3) 0.011(3) 0.014(3)
F4_6 0.056(3) 0.089(4) 0.057(3) 0.027(3) 0.024(2) 0.009(3)
F5_6 0.032(2) 0.069(3) 0.072(3) 0.013(2) -0.007(2) 0.005(2)
F6_6 0.036(2) 0.081(4) 0.075(4) 0.017(3) 0.017(2) 0.029(2)
C4_6 0.056(4) 0.038(3) 0.039(3) 0.000(3) 0.009(3) 0.014(3)
F7_6 0.076(4) 0.061(4) 0.035(2) -0.002(2) 0.009(2) 0.027(3)
F8_6 0.086(4) 0.036(2) 0.048(2) 0.0022(17) 0.005(2) 0.023(2)
F9_6 0.062(3) 0.040(2) 0.066(3) -0.009(2) 0.007(2) 0.002(2)
O1_5 0.0318(19) 0.040(3) 0.0151(14) 0.0000(12) 0.0043(12) 0.0055(16)
C1_5 0.034(2) 0.039(3) 0.0153(18) 0.0014(17) 0.0079(17) 0.0087(18)
C2_5 0.066(5) 0.051(4) 0.023(3) -0.002(3) 0.011(3) 0.013(3)
F1_5 0.096(4) 0.045(2) 0.033(2) -0.0003(17) 0.014(2) -0.001(2)
F2_5 0.078(3) 0.060(3) 0.0220(19) -0.0103(17) 0.0084(19) 0.009(2)
F3_5 0.071(3) 0.079(4) 0.039(2) 0.006(2) 0.013(2) 0.046(3)
C3_5 0.052(4) 0.068(4) 0.026(3) 0.002(3) 0.008(3) -0.012(3)
F4_5 0.093(4) 0.055(3) 0.044(3) 0.011(2) 0.009(3) -0.014(3)
F5_5 0.039(2) 0.103(5) 0.047(3) -0.010(3) 0.011(2) -0.019(3)
F6_5 0.073(4) 0.099(5) 0.031(2) -0.002(2) 0.028(2) -0.022(3)
C4_5 0.043(4) 0.066(5) 0.021(3) -0.003(3) 0.002(2) 0.017(3)
F7_5 0.063(4) 0.073(4) 0.028(3) -0.006(2) 0.001(2) 0.040(3)
F8_5 0.065(3) 0.089(4) 0.0185(19) 0.006(2) 0.0001(18) 0.035(3)
F9_5 0.037(3) 0.095(4) 0.044(3) -0.012(3) 0.001(2) -0.006(3)
O1_4 0.026(2) 0.038(2) 0.0276(18) -0.0019(16) -0.0017(15) 0.0014(16)
C1_4 0.024(2) 0.035(3) 0.023(2) 0.000(2) 0.0052(19) -0.002(2)
C2_4 0.044(3) 0.048(3) 0.039(3) 0.006(3) 0.003(3) -0.001(3)
F1_4 0.037(2) 0.050(2) 0.071(3) 0.015(2) -0.0054(19) 0.0048(17)
F2_4 0.079(4) 0.034(2) 0.064(3) 0.0074(19) 0.014(3) 0.006(2)
F3_4 0.062(3) 0.061(3) 0.036(2) 0.019(2) 0.009(2) -0.006(2)
C3_4 0.027(3) 0.059(4) 0.046(3) 0.000(3) -0.002(2) -0.009(3)
F4_4 0.041(2) 0.087(4) 0.066(3) 0.004(3) -0.021(2) 0.001(2)
F5_4 0.029(2) 0.084(4) 0.066(3) -0.012(3) 0.018(2) -0.007(2)
F6_4 0.043(3) 0.073(3) 0.076(3) 0.004(3) 0.001(2) -0.029(2)
C4_4 0.075(5) 0.041(4) 0.030(3) -0.004(3) 0.022(3) -0.008(3)
F7_4 0.079(5) 0.049(2) 0.033(3) 0.0054(19) 0.011(3) -0.006(3)
F8_4 0.099(4) 0.049(3) 0.039(2) -0.013(2) 0.012(3) -0.017(3)
F9_4 0.071(3) 0.054(3) 0.069(4) -0.012(3) 0.046(3) -0.005(2)
O1_3 0.0303(18) 0.071(3) 0.0133(14) 0.0010(14) 0.0039(13) 0.0016(16)
C1_3 0.029(2) 0.054(3) 0.017(2) 0.0001(17) 0.0032(16) -0.0010(19)
C2_3 0.036(3) 0.070(4) 0.028(2) -0.007(2) 0.008(2) -0.002(2)
F1_3 0.038(2) 0.135(4) 0.056(2) -0.045(3) 0.0137(18) -0.021(2)
F2_3 0.054(2) 0.072(2) 0.0349(18) -0.0074(16) 0.0244(16) -0.0096(17)
F3_3 0.060(2) 0.080(3) 0.049(2) 0.0056(19) 0.0097(18) 0.024(2)
C3_3 0.051(3) 0.079(4) 0.034(3) -0.013(3) 0.018(2) -0.019(3)
F4_3 0.045(2) 0.163(5) 0.068(3) -0.052(3) 0.019(2) -0.037(3)
F5_3 0.122(4) 0.072(3) 0.065(3) -0.006(2) 0.048(3) -0.037(3)
F6_3 0.066(2) 0.084(3) 0.0328(17) -0.0237(17) 0.0219(17) -0.029(2)
C4_3 0.080(4) 0.070(4) 0.026(3) 0.004(2) 0.011(3) 0.027(3)
F7_3 0.092(3) 0.131(5) 0.043(2) 0.018(3) 0.021(2) 0.073(3)
F8_3 0.105(4) 0.101(4) 0.0276(17) 0.0167(19) 0.0140(19) 0.055(3)
F9_3 0.128(4) 0.060(3) 0.059(3) -0.003(2) 0.037(3) 0.002(3)
O1_2 0.022(3) 0.038(3) 0.044(3) 0.001(3) -0.001(2) 0.007(2)
C1_2 0.028(3) 0.032(3) 0.030(2) 0.002(2) 0.0008(19) 0.005(2)
C2_2 0.036(5) 0.046(7) 0.038(6) 0.002(4) 0.006(4) -0.001(4)
F1_2 0.081(11) 0.056(5) 0.054(6) -0.002(4) 0.028(7) 0.007(5)
F2_2 0.046(5) 0.061(6) 0.033(5) 0.016(4) -0.004(4) -0.004(4)
F3_2 0.049(5) 0.075(8) 0.055(5) 0.004(6) 0.025(4) -0.006(5)
C3_2 0.034(3) 0.030(5) 0.034(3) 0.000(3) 0.005(3) 0.000(3)
F4_2 0.059(6) 0.038(7) 0.033(4) -0.005(4) 0.007(4) -0.002(5)
F5_2 0.024(3) 0.052(5) 0.064(4) -0.014(4) -0.001(3) -0.011(3)
F6_2 0.065(6) 0.033(4) 0.050(4) -0.001(3) 0.008(4) -0.003(4)
C4_2 0.029(5) 0.067(8) 0.056(7) -0.004(5) 0.013(4) -0.005(5)
F7_2 0.068(11) 0.066(10) 0.061(6) -0.004(5) 0.033(6) -0.019(8)
F8_2 0.038(6) 0.096(7) 0.056(10) -0.016(6) -0.001(6) 0.032(5)
F9_2 0.024(5) 0.074(7) 0.063(5) -0.009(5) 0.000(4) -0.001(4)
O1_1 0.037(3) 0.029(2) 0.032(3) -0.0032(18) 0.003(2) -0.0109(18)
C1_1 0.042(3) 0.035(4) 0.032(3) -0.010(2) 0.010(2) -0.013(3)
C2_1 0.063(4) 0.044(3) 0.033(3) -0.004(2) 0.007(2) -0.019(3)
F1_1 0.085(6) 0.065(7) 0.040(5) -0.018(5) 0.034(5) -0.033(5)
F2_1 0.080(8) 0.050(5) 0.046(9) -0.013(5) 0.008(6) -0.005(5)
F3_1 0.093(8) 0.067(6) 0.056(6) 0.001(4) -0.024(5) -0.020(5)
C3_1 0.035(6) 0.061(7) 0.053(6) -0.017(5) 0.007(4) -0.019(5)
F4_1 0.052(5) 0.091(8) 0.067(6) -0.036(6) 0.025(4) -0.013(5)
F5_1 0.060(5) 0.082(6) 0.074(6) -0.022(4) -0.005(4) 0.004(4)
F6_1 0.059(7) 0.066(6) 0.072(7) -0.016(5) 0.017(5) -0.042(5)
C4_1 0.061(6) 0.043(6) 0.042(5) -0.004(4) 0.012(4) -0.006(5)
F7_1 0.095(7) 0.061(5) 0.036(4) 0.002(3) 0.021(4) -0.020(5)
F8_1 0.108(10) 0.039(5) 0.062(6) -0.005(4) 0.010(6) 0.005(5)
F9_1 0.062(5) 0.056(5) 0.068(6) 0.005(4) 0.010(4) 0.009(4)
F1 0.099(6) 0.237(12) 0.147(9) 0.065(8) 0.037(6) -0.034(7)
Al1 0.0191(6) 0.0327(6) 0.0157(5) -0.0040(5) 0.0023(4) -0.0039(5)
C1 0.067(6) 0.133(10) 0.053(5) -0.004(5) 0.009(4) -0.014(6)
Al2 0.0203(6) 0.0314(6) 0.0141(5) 0.0010(4) 0.0030(4) 0.0044(5)
F2 0.090(5) 0.170(9) 0.185(10) 0.034(8) 0.020(6) 0.052(6)
F3 0.093(5) 0.096(4) 0.142(7) -0.029(4) 0.002(4) -0.001(3)
F4 0.129(6) 0.102(5) 0.140(7) -0.038(5) 0.053(5) -0.042(4)
F5 0.0229(11) 0.0412(13) 0.0166(10) 0.0006(10) 0.0045(8) 0.0030(10)
C024 0.097(7) 0.058(4) 0.066(5) 0.005(4) -0.004(5) 0.005(5)
C027 0.081(6) 0.080(6) 0.066(5) -0.020(4) 0.003(4) -0.018(5)
C02B 0.060(5) 0.076(5) 0.091(7) -0.004(5) -0.013(4) -0.003(4)
C02J 0.094(7) 0.072(5) 0.062(5) 0.002(4) -0.025(5) -0.015(5)
C02M 0.088(7) 0.076(5) 0.056(5) 0.020(4) -0.010(5) -0.002(5)
C02P 0.060(5) 0.063(5) 0.087(6) -0.010(4) -0.018(4) -0.003(4)
C02S 0.062(5) 0.077(5) 0.054(4) -0.002(3) -0.011(4) -0.006(4)
C02X 0.083(7) 0.076(6) 0.095(8) -0.012(5) 0.013(6) -0.010(5)
C02Y 0.061(5) 0.073(5) 0.081(6) 0.009(4) -0.010(4) -0.004(4)
C030 0.075(6) 0.078(6) 0.087(7) 0.022(5) -0.008(5) 0.010(5)
C031 0.069(6) 0.076(6) 0.086(7) 0.007(5) 0.003(5) 0.018(4)

loop_
_atom_type_symbol
_atom_type_description
_atom_type_scat_dispersion_real
_atom_type_scat_dispersion_imag
_atom_type_scat_source
C C 0.0033 0.0016 'International Tables Vol C Tables 4.2.6.8 and 6.1.1.4'
O O 0.0106 0.0060 'International Tables Vol C Tables 4.2.6.8 and 6.1.1.4'
F F 0.0171 0.0103 'International Tables Vol C Tables 4.2.6.8 and 6.1.1.4'
Al Al 0.0645 0.0514 'International Tables Vol C Tables 4.2.6.8 and 6.1.1.4'
Ag Ag -0.8971 1.1015 'International Tables Vol C Tables 4.2.6.8 and 6.1.1.4'
Br Br -0.2901 2.4595 'International Tables Vol C Tables 4.2.6.8 and 6.1.1.4'
H H 0.0000 0.0000 'International Tables Vol C Tables 4.2.6.8 and 6.1.1.4'

loop_
_geom_angle_atom_site_label_1
_geom_angle_atom_site_label_2
_geom_angle_atom_site_label_3
_geom_angle
C1_11 O1_11 Al1 151.2(9)
O1_11 C1_11 C3_11 114.3(11)
O1_11 C1_11 C4_11 107.5(12)
C3_11 C1_11 C4_11 105.2(11)
O1_11 C1_11 C2_11 106.6(10)
C3_11 C1_11 C2_11 109.7(10)
C4_11 C1_11 C2_11 113.7(11)
F1_11 C2_11 F2_11 107.5(11)
F1_11 C2_11 F3_11 108.1(13)
F2_11 C2_11 F3_11 107.8(11)
F1_11 C2_11 C1_11 110.7(10)
F2_11 C2_11 C1_11 113.1(10)
F3_11 C2_11 C1_11 109.5(12)
F5_11 C3_11 F4_11 104.3(18)
F5_11 C3_11 F6_11 101.8(16)
F4_11 C3_11 F6_11 109.9(15)
F5_11 C3_11 C1_11 118.7(16)
F4_11 C3_11 C1_11 111.6(13)
F6_11 C3_11 C1_11 109.9(16)
F8_11 C4_11 F9_11 108.1(16)
F8_11 C4_11 F7_11 101.9(18)
F9_11 C4_11 F7_11 110.1(16)
F8_11 C4_11 C1_11 112.4(17)
F9_11 C4_11 C1_11 108.0(14)
F7_11 C4_11 C1_11 116.1(15)
C1_10 O1_10 Al2 151(2)
O1_10 C1_10 C4_10 107.2(17)
O1_10 C1_10 C3_10 110.5(17)
C4_10 C1_10 C3_10 109.6(16)
O1_10 C1_10 C2_10 109.9(17)
C4_10 C1_10 C2_10 108.7(16)
C3_10 C1_10 C2_10 110.8(16)
F2_10 C2_10 F3_10 104(2)
F2_10 C2_10 F1_10 109(2)
F3_10 C2_10 F1_10 111(2)
F2_10 C2_10 C1_10 114.9(19)
F3_10 C2_10 C1_10 107(2)
F1_10 C2_10 C1_10 110.7(18)
F5_10 C3_10 F4_10 104(2)
F5_10 C3_10 F6_10 108(2)
F4_10 C3_10 F6_10 106(2)
F5_10 C3_10 C1_10 112.2(19)
F4_10 C3_10 C1_10 113.6(18)
F6_10 C3_10 C1_10 112(2)
F8_10 C4_10 F7_10 110(2)
F8_10 C4_10 F9_10 106(2)
F7_10 C4_10 F9_10 104(2)
F8_10 C4_10 C1_10 111(2)
F7_10 C4_10 C1_10 112(2)
F9_10 C4_10 C1_10 113.0(19)
C1_9 O1_9 Al2 148.5(19)
O1_9 C1_9 C2_9 111.4(18)
O1_9 C1_9 C4_9 109.5(16)
C2_9 C1_9 C4_9 109.4(16)
O1_9 C1_9 C3_9 108.4(17)
C2_9 C1_9 C3_9 109.0(16)
C4_9 C1_9 C3_9 109.1(15)
F2_9 C2_9 F1_9 108(2)
F2_9 C2_9 F3_9 112(2)
F1_9 C2_9 F3_9 104(2)
F2_9 C2_9 C1_9 111.0(18)
F1_9 C2_9 C1_9 112(2)
F3_9 C2_9 C1_9 109.3(17)
F6_9 C3_9 F4_9 108(2)
F6_9 C3_9 F5_9 111(2)
F4_9 C3_9 F5_9 105(2)
F6_9 C3_9 C1_9 110.9(18)
F4_9 C3_9 C1_9 113(2)
F5_9 C3_9 C1_9 109.0(17)
F8_9 C4_9 F9_9 113(2)
F8_9 C4_9 F7_9 107(2)
F9_9 C4_9 F7_9 106(2)
F8_9 C4_9 C1_9 108.8(18)
F9_9 C4_9 C1_9 110.6(17)
F7_9 C4_9 C1_9 111.0(18)
C1_8 O1_8 Al2 148(3)
O1_8 C1_8 C3_8 111(3)
O1_8 C1_8 C2_8 111(2)
C3_8 C1_8 C2_8 111.1(15)
O1_8 C1_8 C4_8 106.9(19)
C3_8 C1_8 C4_8 108.8(15)
C2_8 C1_8 C4_8 107.7(15)
F1_8 C2_8 F3_8 108.2(17)
F1_8 C2_8 F2_8 109.8(18)
F3_8 C2_8 F2_8 106.1(16)
F1_8 C2_8 C1_8 112.3(16)
F3_8 C2_8 C1_8 109.1(14)
F2_8 C2_8 C1_8 111.2(15)
F4_8 C3_8 F5_8 107.8(18)
F4_8 C3_8 F6_8 107.4(18)
F5_8 C3_8 F6_8 105.6(18)
F4_8 C3_8 C1_8 113.7(16)
F5_8 C3_8 C1_8 110.3(16)
F6_8 C3_8 C1_8 111.6(16)
F8_8 C4_8 F9_8 105(2)
F8_8 C4_8 F7_8 109(2)
F9_8 C4_8 F7_8 115(2)
F8_8 C4_8 C1_8 112.3(18)
F9_8 C4_8 C1_8 107.5(18)
F7_8 C4_8 C1_8 108.1(17)
C1_7 O1_7 Al1 151.3(7)
O1_7 C1_7 C4_7 109.3(10)
O1_7 C1_7 C2_7 109.5(9)
C4_7 C1_7 C2_7 116.4(10)
O1_7 C1_7 C3_7 107.4(9)
C4_7 C1_7 C3_7 105.7(9)
C2_7 C1_7 C3_7 108.2(9)
F1_7 C2_7 F2_7 108.1(11)
F1_7 C2_7 F3_7 103.9(11)
F2_7 C2_7 F3_7 106.8(10)
F1_7 C2_7 C1_7 113.1(9)
F2_7 C2_7 C1_7 112.1(11)
F3_7 C2_7 C1_7 112.3(10)
F5_7 C3_7 F6_7 110.1(10)
F5_7 C3_7 F4_7 105.6(11)
F6_7 C3_7 F4_7 109.1(12)
F5_7 C3_7 C1_7 111.1(11)
F6_7 C3_7 C1_7 111.4(10)
F4_7 C3_7 C1_7 109.4(9)
F9_7 C4_7 F7_7 104.0(13)
F9_7 C4_7 F8_7 101.6(14)
F7_7 C4_7 F8_7 107.7(16)
F9_7 C4_7 C1_7 124.8(13)
F7_7 C4_7 C1_7 104.4(12)
F8_7 C4_7 C1_7 113.2(14)
C02M Ag1 C02S 176.0(5)
C02M Ag1 C024 31.8(4)
C02S Ag1 C024 151.9(4)
C02M Ag1 C02Y 145.9(4)
C02S Ag1 C02Y 31.5(3)
C024 Ag1 C02Y 145.1(5)
C02M Ag2 C02B 31.9(4)
C02M Ag2 C02S 149.8(5)
C02B Ag2 C02S 139.9(4)
C02M Ag3 C02B 35.1(4)
C02B Ag4 C030 139.7(7)
C02B Ag4 C031 167.4(8)
C030 Ag4 C031 31.0(4)
C02B Ag4 C02M 32.8(4)
C030 Ag4 C02M 147.4(6)
C031 Ag4 C02M 158.8(6)
C030 Ag5 C02B 164.8(9)
C030 Ag5 C02Y 36.1(5)
C02B Ag5 C02Y 158.7(9)
C030 Ag5 C02P 147.1(8)
C02B Ag5 C02P 32.2(4)
C02Y Ag5 C02P 134.8(8)
C030 Ag5 C031 29.6(4)
C02B Ag5 C031 143.1(9)
C02Y Ag5 C031 55.3(4)
C02P Ag5 C031 163.2(7)
C02Y Ag6 C02S 35.4(4)
C02Y Ag7 C030 36.2(5)
C02Y Ag7 C02P 164.3(12)
C030 Ag7 C02P 139.9(11)
C02Y Ag7 C02B 160.9(12)
C030 Ag7 C02B 129.8(11)
C02P Ag7 C02B 32.3(4)
C02S Ag8 C02M 158.2(4)
C02S Ag8 C024 170.1(4)
C02M Ag8 C024 31.7(4)
C02S Ag8 C02Y 31.6(3)
C02M Ag8 C02Y 136.2(4)
C024 Ag8 C02Y 150.1(5)
C1_6 O1_6 Al2 147.6(5)
O1_6 C1_6 C4_6 108.4(5)
O1_6 C1_6 C3_6 112.2(6)
C4_6 C1_6 C3_6 108.8(6)
O1_6 C1_6 C2_6 110.2(5)
C4_6 C1_6 C2_6 109.0(5)
C3_6 C1_6 C2_6 108.2(6)
F3_6 C2_6 F2_6 109.2(7)
F3_6 C2_6 F1_6 106.0(7)
F2_6 C2_6 F1_6 107.3(6)
F3_6 C2_6 C1_6 110.7(6)
F2_6 C2_6 C1_6 113.0(6)
F1_6 C2_6 C1_6 110.4(6)
F4_6 C3_6 F6_6 110.0(6)
F4_6 C3_6 F5_6 105.3(7)
F6_6 C3_6 F5_6 107.5(6)
F4_6 C3_6 C1_6 110.2(6)
F6_6 C3_6 C1_6 112.3(6)
F5_6 C3_6 C1_6 111.2(6)
F9_6 C4_6 F7_6 107.3(6)
F9_6 C4_6 F8_6 105.8(7)
F7_6 C4_6 F8_6 107.7(6)
F9_6 C4_6 C1_6 111.3(5)
F7_6 C4_6 C1_6 110.8(6)
F8_6 C4_6 C1_6 113.5(6)
C1_5 O1_5 Al2 146.0(9)
O1_5 C1_5 C3_5 111.5(8)
O1_5 C1_5 C4_5 107.5(6)
C3_5 C1_5 C4_5 109.9(6)
O1_5 C1_5 C2_5 110.1(7)
C3_5 C1_5 C2_5 110.5(6)
C4_5 C1_5 C2_5 107.2(6)
F1_5 C2_5 F2_5 108.8(7)
F1_5 C2_5 F3_5 108.0(7)
F2_5 C2_5 F3_5 108.6(6)
F1_5 C2_5 C1_5 111.4(6)
F2_5 C2_5 C1_5 111.2(6)
F3_5 C2_5 C1_5 108.8(7)
F5_5 C3_5 F6_5 105.9(7)
F5_5 C3_5 F4_5 105.9(7)
F6_5 C3_5 F4_5 109.9(6)
F5_5 C3_5 C1_5 109.8(6)
F6_5 C3_5 C1_5 113.8(7)
F4_5 C3_5 C1_5 111.1(6)
F8_5 C4_5 F7_5 108.0(7)
F8_5 C4_5 F9_5 108.6(7)
F7_5 C4_5 F9_5 107.9(7)
F8_5 C4_5 C1_5 111.7(6)
F7_5 C4_5 C1_5 109.6(6)
F9_5 C4_5 C1_5 111.0(7)
C1_4 O1_4 Al2 150.1(4)
O1_4 C1_4 C2_4 111.0(5)
O1_4 C1_4 C3_4 107.4(5)
C2_4 C1_4 C3_4 110.2(5)
O1_4 C1_4 C4_4 109.0(5)
C2_4 C1_4 C4_4 109.9(5)
C3_4 C1_4 C4_4 109.4(6)
F1_4 C2_4 F3_4 108.6(6)
F1_4 C2_4 F2_4 107.9(6)
F3_4 C2_4 F2_4 106.3(6)
F1_4 C2_4 C1_4 110.4(5)
F3_4 C2_4 C1_4 111.3(6)
F2_4 C2_4 C1_4 112.2(6)
F5_4 C3_4 F4_4 107.5(7)
F5_4 C3_4 F6_4 107.7(6)
F4_4 C3_4 F6_4 107.6(6)
F5_4 C3_4 C1_4 111.3(5)
F4_4 C3_4 C1_4 111.8(6)
F6_4 C3_4 C1_4 110.7(6)
F9_4 C4_4 F8_4 107.8(7)
F9_4 C4_4 F7_4 108.5(7)
F8_4 C4_4 F7_4 107.5(7)
F9_4 C4_4 C1_4 110.2(7)
F8_4 C4_4 C1_4 112.5(6)
F7_4 C4_4 C1_4 110.2(6)
C1_3 O1_3 Al1 146.4(3)
O1_3 C1_3 C4_3 109.0(4)
O1_3 C1_3 C3_3 109.4(4)
C4_3 C1_3 C3_3 110.5(5)
O1_3 C1_3 C2_3 111.5(4)
C4_3 C1_3 C2_3 109.1(5)
C3_3 C1_3 C2_3 107.3(5)
F1_3 C2_3 F2_3 109.6(5)
F1_3 C2_3 F3_3 105.9(6)
F2_3 C2_3 F3_3 106.7(5)
F1_3 C2_3 C1_3 110.2(5)
F2_3 C2_3 C1_3 113.6(5)
F3_3 C2_3 C1_3 110.4(5)
F5_3 C3_3 F6_3 108.9(6)
F5_3 C3_3 F4_3 106.5(6)
F6_3 C3_3 F4_3 107.6(5)
F5_3 C3_3 C1_3 112.4(5)
F6_3 C3_3 C1_3 112.5(5)
F4_3 C3_3 C1_3 108.6(6)
F7_3 C4_3 F8_3 107.9(6)
F7_3 C4_3 F9_3 108.9(6)
F8_3 C4_3 F9_3 108.2(6)
F7_3 C4_3 C1_3 110.3(6)
F8_3 C4_3 C1_3 112.4(5)
F9_3 C4_3 C1_3 109.1(6)
C1_2 O1_2 Al1 157.8(8)
O1_2 C1_2 C3_2 111.1(9)
O1_2 C1_2 C2_2 113.7(10)
C3_2 C1_2 C2_2 109.0(10)
O1_2 C1_2 C4_2 103.2(10)
C3_2 C1_2 C4_2 109.2(10)
C2_2 C1_2 C4_2 110.4(10)
F2_2 C2_2 F1_2 117.2(16)
F2_2 C2_2 F3_2 103.4(13)
F1_2 C2_2 F3_2 103.8(13)
F2_2 C2_2 C1_2 112.2(13)
F1_2 C2_2 C1_2 106.0(13)
F3_2 C2_2 C1_2 114.2(12)
F5_2 C3_2 F4_2 107.5(11)
F5_2 C3_2 F6_2 105.9(10)
F4_2 C3_2 F6_2 109.2(10)
F5_2 C3_2 C1_2 110.2(9)
F4_2 C3_2 C1_2 111.6(11)
F6_2 C3_2 C1_2 112.2(9)
F8_2 C4_2 F9_2 105.9(15)
F8_2 C4_2 F7_2 110.4(17)
F9_2 C4_2 F7_2 115.4(17)
F8_2 C4_2 C1_2 112.4(15)
F9_2 C4_2 C1_2 110.9(12)
F7_2 C4_2 C1_2 102.2(14)
C1_1 O1_1 Al1 150.0(8)
O1_1 C1_1 C4_1 113.7(10)
O1_1 C1_1 C2_1 109.0(11)
C4_1 C1_1 C2_1 111.9(11)
O1_1 C1_1 C3_1 108.5(10)
C4_1 C1_1 C3_1 110.1(10)
C2_1 C1_1 C3_1 102.9(10)
F1_1 C2_1 F2_1 109.4(17)
F1_1 C2_1 F3_1 112.8(15)
F2_1 C2_1 F3_1 115.0(16)
F1_1 C2_1 C1_1 111.8(13)
F2_1 C2_1 C1_1 113.9(17)
F3_1 C2_1 C1_1 93.3(12)
F5_1 C3_1 F6_1 109.5(13)
F5_1 C3_1 F4_1 107.6(12)
F6_1 C3_1 F4_1 107.7(12)
F5_1 C3_1 C1_1 113.0(11)
F6_1 C3_1 C1_1 110.2(11)
F4_1 C3_1 C1_1 108.6(11)
F7_1 C4_1 F8_1 107.2(11)
F7_1 C4_1 F9_1 107.4(11)
F8_1 C4_1 F9_1 109.0(13)
F7_1 C4_1 C1_1 109.5(11)
F8_1 C4_1 C1_1 114.5(11)
F9_1 C4_1 C1_1 109.2(10)
O1_2 Al1 O1_1 81.9(4)
O1_2 Al1 O1_3 121.9(3)
O1_1 Al1 O1_3 127.1(3)
O1_2 Al1 F5 112.8(3)
O1_1 Al1 F5 111.9(3)
O1_3 Al1 F5 101.21(17)
O1_7 Al1 F5 100.9(3)
O1_7 Al1 O1_11 138.5(4)
F5 Al1 O1_11 102.6(3)
F1 C1 C02J 122.0(13)
F1 C1 C031 120.2(13)
C02J C1 C031 117.8(10)
O1_9 Al2 O1_8 124(2)
O1_4 Al2 O1_5 119.9(5)
O1_4 Al2 O1_6 111.0(2)
O1_5 Al2 O1_6 110.6(5)
O1_9 Al2 F5 116.4(8)
O1_4 Al2 F5 109.43(18)
O1_8 Al2 F5 103.1(15)
O1_5 Al2 F5 100.8(4)
O1_6 Al2 F5 103.46(19)
O1_9 Al2 O1_10 108.0(12)
O1_8 Al2 O1_10 105(2)
F5 Al2 O1_10 95.8(8)
Al2 F5 Al1 175.80(19)
C02X C024 C02M 121.0(10)
C02X C024 Ag8 94.0(8)
C02M C024 Ag8 74.3(6)
C02X C024 Ag1 98.9(8)
C02M C024 Ag1 65.5(6)
C02X C024 H024 119.5
C02M C024 H024 119.5
Ag1 C024 H024 105.3
C02P C027 F4 118.7(9)
C02P C027 C02X 120.5(10)
F4 C027 C02X 120.7(10)
C02P C02B C02M 117.2(11)
C02P C02B Ag4 109.0(8)
C02M C02B Ag4 89.8(7)
C02P C02B Ag5 86.3(7)
C02M C02B Ag5 96.0(8)
C02P C02B Ag3 118.6(8)
C02M C02B Ag3 70.8(7)
C02P C02B Ag7 73.3(8)
C02M C02B Ag7 90.5(8)
C02P C02B Ag2 111.4(7)
C02M C02B Ag2 60.5(6)
C02P C02B H02B 121.4
C02M C02B H02B 121.4
Ag2 C02B H02B 97.0
C1 C02J C02S 121.1(10)
C1 C02J H02J 119.5
C02S C02J H02J 119.5
C024 C02M C02B 121.8(10)
C024 C02M Ag3 116.8(8)
C02B C02M Ag3 74.1(8)
C024 C02M Ag2 99.3(7)
C02B C02M Ag2 87.6(7)
C024 C02M Ag1 82.7(6)
C02B C02M Ag1 91.1(7)
C024 C02M Ag8 74.0(6)
C02B C02M Ag8 95.3(7)
C024 C02M Ag4 122.3(8)
C02B C02M Ag4 57.3(7)
C024 C02M H02M 119.1
C02B C02M H02M 119.1
Ag1 C02M H02M 96.3
C02B C02P F3 123.7(10)
C02B C02P C027 121.6(9)
F3 C02P C027 114.6(10)
C02B C02P Ag7 74.4(8)
F3 C02P Ag7 109.7(8)
C027 C02P Ag7 90.6(8)
C02B C02P Ag5 61.4(7)
F3 C02P Ag5 105.7(8)
C027 C02P Ag5 107.6(8)
C02Y C02S C02J 119.2(10)
C02Y C02S Ag6 60.3(8)
C02J C02S Ag6 119.9(8)
C02Y C02S Ag8 82.5(6)
C02J C02S Ag8 98.4(6)
C02Y C02S Ag1 79.9(6)
C02J C02S Ag1 91.8(6)
C02Y C02S Ag2 80.6(6)
C02J C02S Ag2 78.3(5)
C02Y C02S H02S 120.4
C02J C02S H02S 120.4
Ag1 C02S H02S 98.2
C024 C02X C027 117.8(11)
C024 C02X H02X 121.1
C027 C02X H02X 121.1
C02S C02Y C030 121.7(10)
C02S C02Y Ag6 84.4(9)
C030 C02Y Ag6 107.7(9)
C02S C02Y Ag7 105.2(9)
C030 C02Y Ag7 80.3(9)
C02S C02Y Ag5 105.4(7)
C030 C02Y Ag5 63.7(7)
C02S C02Y Ag8 65.9(6)
C030 C02Y Ag8 104.8(7)
C02S C02Y Ag1 68.7(5)
C030 C02Y Ag1 96.2(7)
C02S C02Y H02Y 119.1
C030 C02Y H02Y 119.1
Ag1 C02Y H02Y 105.2
C031 C030 C02Y 118.0(10)
C031 C030 Ag5 97.4(9)
C02Y C030 Ag5 80.2(8)
C031 C030 Ag7 112.5(10)
C02Y C030 Ag7 63.5(8)
C031 C030 Ag4 76.9(8)
C02Y C030 Ag4 92.2(8)
C031 C030 H030 121.0
C02Y C030 H030 121.0
Ag4 C030 H030 100.5
F2 C031 C030 119.8(11)
F2 C031 C1 117.8(11)
C030 C031 C1 121.8(10)
F2 C031 Ag4 107.1(8)
C030 C031 Ag4 72.1(8)
C1 C031 Ag4 98.8(8)
F2 C031 Ag5 116.7(8)
C030 C031 Ag5 52.9(7)
C1 C031 Ag5 106.2(8)

loop_
_geom_bond_atom_site_label_1
_geom_bond_atom_site_label_2
_geom_bond_distance
O1_11 C1_11 1.352(12)
O1_11 Al1 1.776(8)
C1_11 C3_11 1.540(15)
C1_11 C4_11 1.560(15)
C1_11 C2_11 1.564(13)
C2_11 F1_11 1.311(13)
C2_11 F2_11 1.319(13)
C2_11 F3_11 1.324(14)
C3_11 F5_11 1.323(16)
C3_11 F4_11 1.341(15)
C3_11 F6_11 1.355(15)
C4_11 F8_11 1.313(17)
C4_11 F9_11 1.320(17)
C4_11 F7_11 1.337(16)
O1_10 C1_10 1.365(16)
O1_10 Al2 1.760(16)
C1_10 C4_10 1.546(18)
C1_10 C3_10 1.553(18)
C1_10 C2_10 1.555(18)
C2_10 F2_10 1.335(19)
C2_10 F3_10 1.337(19)
C2_10 F1_10 1.341(19)
C3_10 F5_10 1.326(19)
C3_10 F4_10 1.340(19)
C3_10 F6_10 1.342(19)
C4_10 F8_10 1.321(19)
C4_10 F7_10 1.323(19)
C4_10 F9_10 1.330(19)
O1_9 C1_9 1.342(16)
O1_9 Al2 1.657(15)
C1_9 C2_9 1.546(18)
C1_9 C4_9 1.553(18)
C1_9 C3_9 1.555(18)
C2_9 F2_9 1.325(19)
C2_9 F1_9 1.337(19)
C2_9 F3_9 1.340(19)
C3_9 F6_9 1.320(19)
C3_9 F4_9 1.325(19)
C3_9 F5_9 1.332(19)
C4_9 F8_9 1.320(19)
C4_9 F9_9 1.328(19)
C4_9 F7_9 1.341(19)
O1_8 C1_8 1.354(16)
O1_8 Al2 1.692(19)
C1_8 C3_8 1.532(18)
C1_8 C2_8 1.542(17)
C1_8 C4_8 1.560(18)
C2_8 F1_8 1.326(18)
C2_8 F3_8 1.329(17)
C2_8 F2_8 1.336(17)
C3_8 F4_8 1.314(18)
C3_8 F5_8 1.323(18)
C3_8 F6_8 1.334(18)
C4_8 F8_8 1.331(19)
C4_8 F9_8 1.337(18)
C4_8 F7_8 1.342(18)
O1_7 C1_7 1.378(11)
O1_7 Al1 1.748(6)
C1_7 C4_7 1.539(13)
C1_7 C2_7 1.541(14)
C1_7 C3_7 1.581(14)
C2_7 F1_7 1.303(13)
C2_7 F2_7 1.324(13)
C2_7 F3_7 1.346(14)
C3_7 F5_7 1.321(13)
C3_7 F6_7 1.324(13)
C3_7 F4_7 1.330(14)
C4_7 F9_7 1.334(15)
C4_7 F7_7 1.352(15)
C4_7 F8_7 1.355(15)
Ag1 C02M 2.337(11)
Ag1 C02S 2.415(10)
Ag1 C024 2.548(11)
Ag1 C02Y 2.553(12)
Ag2 C02M 2.276(10)
Ag2 C02B 2.612(12)
Ag2 C02S 2.642(10)
Ag3 C02M 2.268(15)
Ag3 C02B 2.310(16)
Ag4 C02B 2.142(14)
Ag4 C030 2.450(15)
Ag4 C031 2.508(14)
Ag4 C02M 2.545(14)
Ag5 C030 2.143(16)
Ag5 C02B 2.208(15)
Ag5 C02Y 2.354(16)
Ag5 C02P 2.509(16)
Ag5 C031 2.662(17)
Ag6 C02Y 2.031(19)
Ag6 C02S 2.328(18)
Ag7 C02Y 2.131(19)
Ag7 C030 2.35(2)
Ag7 C02P 2.402(19)
Ag7 C02B 2.42(2)
Ag8 C02S 2.356(11)
Ag8 C02M 2.481(12)
Ag8 C024 2.477(12)
Ag8 C02Y 2.558(12)
O1_6 C1_6 1.347(7)
O1_6 Al2 1.732(4)
C1_6 C4_6 1.542(9)
C1_6 C3_6 1.558(9)
C1_6 C2_6 1.559(8)
C2_6 F3_6 1.327(9)
C2_6 F2_6 1.330(9)
C2_6 F1_6 1.332(9)
C3_6 F4_6 1.311(9)
C3_6 F6_6 1.319(9)
C3_6 F5_6 1.330(10)
C4_6 F9_6 1.309(9)
C4_6 F7_6 1.323(8)
C4_6 F8_6 1.330(8)
O1_5 C1_5 1.363(7)
O1_5 Al2 1.704(6)
C1_5 C3_5 1.517(9)
C1_5 C4_5 1.567(9)
C1_5 C2_5 1.570(10)
C2_5 F1_5 1.301(10)
C2_5 F2_5 1.326(8)
C2_5 F3_5 1.329(10)
C3_5 F5_5 1.341(9)
C3_5 F6_5 1.343(8)
C3_5 F4_5 1.347(10)
C4_5 F8_5 1.328(8)
C4_5 F7_5 1.335(10)
C4_5 F9_5 1.338(10)
O1_4 C1_4 1.363(7)
O1_4 Al2 1.686(4)
C1_4 C2_4 1.538(8)
C1_4 C3_4 1.543(8)
C1_4 C4_4 1.550(8)
C2_4 F1_4 1.315(8)
C2_4 F3_4 1.328(8)
C2_4 F2_4 1.338(9)
C3_4 F5_4 1.328(9)
C3_4 F4_4 1.330(9)
C3_4 F6_4 1.356(9)
C4_4 F9_4 1.313(10)
C4_4 F8_4 1.336(9)
C4_4 F7_4 1.344(9)
O1_3 C1_3 1.351(5)
O1_3 Al1 1.694(4)
C1_3 C4_3 1.544(8)
C1_3 C3_3 1.552(8)
C1_3 C2_3 1.557(7)
C2_3 F1_3 1.301(7)
C2_3 F2_3 1.317(6)
C2_3 F3_3 1.347(8)
C3_3 F5_3 1.305(9)
C3_3 F6_3 1.335(6)
C3_3 F4_3 1.353(9)
C4_3 F7_3 1.312(8)
C4_3 F8_3 1.324(7)
C4_3 F9_3 1.343(10)
O1_2 C1_2 1.366(11)
O1_2 Al1 1.605(7)
C1_2 C3_2 1.544(12)
C1_2 C2_2 1.546(14)
C1_2 C4_2 1.578(14)
C2_2 F2_2 1.311(14)
C2_2 F1_2 1.328(15)
C2_2 F3_2 1.357(14)
C3_2 F5_2 1.322(12)
C3_2 F4_2 1.329(12)
C3_2 F6_2 1.328(12)
C4_2 F8_2 1.338(16)
C4_2 F9_2 1.340(15)
C4_2 F7_2 1.345(16)
O1_1 C1_1 1.355(12)
O1_1 Al1 1.658(7)
C1_1 C4_1 1.524(14)
C1_1 C2_1 1.536(15)
C1_1 C3_1 1.543(14)
C2_1 F1_1 1.294(16)
C2_1 F2_1 1.330(16)
C2_1 F3_1 1.338(16)
C3_1 F5_1 1.317(15)
C3_1 F6_1 1.323(14)
C3_1 F4_1 1.345(14)
C4_1 F7_1 1.332(13)
C4_1 F8_1 1.341(14)
C4_1 F9_1 1.362(14)
F1 C1 1.265(14)
Al1 F5 1.764(3)
C1 C02J 1.362(17)
C1 C031 1.428(17)
Al2 F5 1.757(3)
F2 C031 1.274(14)
F3 C02P 1.348(12)
F4 C027 1.364(13)
C024 C02X 1.338(17)
C024 C02M 1.353(17)
C024 H024 0.9500
C027 C02P 1.359(15)
C027 C02X 1.392(15)
C02B C02P 1.341(16)
C02B C02M 1.380(15)
C02B H02B 0.9500
C02J C02S 1.378(16)
C02J H02J 0.9500
C02M H02M 0.9500
C02S C02Y 1.354(13)
C02S H02S 0.9500
C02X H02X 0.9500
C02Y C030 1.407(16)
C02Y H02Y 0.9500
C030 C031 1.327(16)
C030 H030 0.9500

loop_
_geom_torsion_atom_site_label_1
_geom_torsion_atom_site_label_2
_geom_torsion_atom_site_label_3
_geom_torsion_atom_site_label_4
_geom_torsion
Al1 O1_11 C1_11 C3_11 -57(2)
Al1 O1_11 C1_11 C4_11 59(2)
Al1 O1_11 C1_11 C2_11 -178.6(13)
O1_11 C1_11 C2_11 F1_11 -47.0(14)
C3_11 C1_11 C2_11 F1_11 -171.2(12)
C4_11 C1_11 C2_11 F1_11 71.3(15)
O1_11 C1_11 C2_11 F2_11 -167.7(11)
C3_11 C1_11 C2_11 F2_11 68.1(14)
C4_11 C1_11 C2_11 F2_11 -49.4(15)
O1_11 C1_11 C2_11 F3_11 72.0(15)
C3_11 C1_11 C2_11 F3_11 -52.2(16)
C4_11 C1_11 C2_11 F3_11 -169.7(14)
O1_11 C1_11 C3_11 F5_11 -46(2)
C4_11 C1_11 C3_11 F5_11 -163.3(18)
C2_11 C1_11 C3_11 F5_11 74(2)
O1_11 C1_11 C3_11 F4_11 75.8(17)
C4_11 C1_11 C3_11 F4_11 -42.0(17)
C2_11 C1_11 C3_11 F4_11 -164.6(14)
O1_11 C1_11 C3_11 F6_11 -162.0(14)
C4_11 C1_11 C3_11 F6_11 80.3(16)
C2_11 C1_11 C3_11 F6_11 -42.4(17)
O1_11 C1_11 C4_11 F8_11 175.5(16)
C3_11 C1_11 C4_11 F8_11 -62.3(18)
C2_11 C1_11 C4_11 F8_11 57.8(19)
O1_11 C1_11 C4_11 F9_11 56.4(16)
C3_11 C1_11 C4_11 F9_11 178.6(14)
C2_11 C1_11 C4_11 F9_11 -61.3(17)
O1_11 C1_11 C4_11 F7_11 -67.8(19)
C3_11 C1_11 C4_11 F7_11 54(2)
C2_11 C1_11 C4_11 F7_11 174.5(16)
Al2 O1_10 C1_10 C4_10 74(4)
Al2 O1_10 C1_10 C3_10 -46(4)
Al2 O1_10 C1_10 C2_10 -168(3)
O1_10 C1_10 C2_10 F2_10 -164(2)
C4_10 C1_10 C2_10 F2_10 -47(3)
C3_10 C1_10 C2_10 F2_10 73(3)
O1_10 C1_10 C2_10 F3_10 80(2)
C4_10 C1_10 C2_10 F3_10 -163(2)
C3_10 C1_10 C2_10 F3_10 -42(3)
O1_10 C1_10 C2_10 F1_10 -41(3)
C4_10 C1_10 C2_10 F1_10 77(2)
C3_10 C1_10 C2_10 F1_10 -163(2)
O1_10 C1_10 C3_10 F5_10 -39(3)
C4_10 C1_10 C3_10 F5_10 -157(2)
C2_10 C1_10 C3_10 F5_10 83(2)
O1_10 C1_10 C3_10 F4_10 79(2)
C4_10 C1_10 C3_10 F4_10 -39(2)
C2_10 C1_10 C3_10 F4_10 -159(2)
O1_10 C1_10 C3_10 F6_10 -161(2)
C4_10 C1_10 C3_10 F6_10 81(2)
C2_10 C1_10 C3_10 F6_10 -39(3)
O1_10 C1_10 C4_10 F8_10 -163(2)
C3_10 C1_10 C4_10 F8_10 -43(3)
C2_10 C1_10 C4_10 F8_10 78(3)
O1_10 C1_10 C4_10 F7_10 -39(3)
C3_10 C1_10 C4_10 F7_10 81(2)
C2_10 C1_10 C4_10 F7_10 -158(2)
O1_10 C1_10 C4_10 F9_10 78(3)
C3_10 C1_10 C4_10 F9_10 -162(2)
C2_10 C1_10 C4_10 F9_10 -41(3)
Al2 O1_9 C1_9 C2_9 -41(4)
Al2 O1_9 C1_9 C4_9 -163(3)
Al2 O1_9 C1_9 C3_9 79(4)
O1_9 C1_9 C2_9 F2_9 162(2)
C4_9 C1_9 C2_9 F2_9 -76(2)
C3_9 C1_9 C2_9 F2_9 43(2)
O1_9 C1_9 C2_9 F1_9 -76(2)
C4_9 C1_9 C2_9 F1_9 45(2)
C3_9 C1_9 C2_9 F1_9 164(2)
O1_9 C1_9 C2_9 F3_9 38(2)
C4_9 C1_9 C2_9 F3_9 159.4(19)
C3_9 C1_9 C2_9 F3_9 -81(2)
O1_9 C1_9 C3_9 F6_9 165(2)
C2_9 C1_9 C3_9 F6_9 -74(3)
C4_9 C1_9 C3_9 F6_9 46(3)
O1_9 C1_9 C3_9 F4_9 44(3)
C2_9 C1_9 C3_9 F4_9 165(2)
C4_9 C1_9 C3_9 F4_9 -75(3)
O1_9 C1_9 C3_9 F5_9 -73(2)
C2_9 C1_9 C3_9 F5_9 48(2)
C4_9 C1_9 C3_9 F5_9 168(2)
O1_9 C1_9 C4_9 F8_9 167(2)
C2_9 C1_9 C4_9 F8_9 44(2)
C3_9 C1_9 C4_9 F8_9 -75(2)
O1_9 C1_9 C4_9 F9_9 42(3)
C2_9 C1_9 C4_9 F9_9 -80(2)
C3_9 C1_9 C4_9 F9_9 161(2)
O1_9 C1_9 C4_9 F7_9 -76(2)
C2_9 C1_9 C4_9 F7_9 162(2)
C3_9 C1_9 C4_9 F7_9 43(2)
Al2 O1_8 C1_8 C3_8 67(8)
Al2 O1_8 C1_8 C2_8 -57(8)
Al2 O1_8 C1_8 C4_8 -175(7)
O1_8 C1_8 C2_8 F1_8 -72(3)
C3_8 C1_8 C2_8 F1_8 164.4(18)
C4_8 C1_8 C2_8 F1_8 45(2)
O1_8 C1_8 C2_8 F3_8 48(3)
C3_8 C1_8 C2_8 F3_8 -75.7(19)
C4_8 C1_8 C2_8 F3_8 165.2(17)
O1_8 C1_8 C2_8 F2_8 165(3)
C3_8 C1_8 C2_8 F2_8 41(2)
C4_8 C1_8 C2_8 F2_8 -78(2)
O1_8 C1_8 C3_8 F4_8 42(3)
C2_8 C1_8 C3_8 F4_8 166.4(17)
C4_8 C1_8 C3_8 F4_8 -75(2)
O1_8 C1_8 C3_8 F5_8 -79(3)
C2_8 C1_8 C3_8 F5_8 45(2)
C4_8 C1_8 C3_8 F5_8 163.5(18)
O1_8 C1_8 C3_8 F6_8 164(2)
C2_8 C1_8 C3_8 F6_8 -72(2)
C4_8 C1_8 C3_8 F6_8 46(2)
O1_8 C1_8 C4_8 F8_8 161(3)
C3_8 C1_8 C4_8 F8_8 -79(2)
C2_8 C1_8 C4_8 F8_8 41(2)
O1_8 C1_8 C4_8 F9_8 46(3)
C3_8 C1_8 C4_8 F9_8 166(2)
C2_8 C1_8 C4_8 F9_8 -74(2)
O1_8 C1_8 C4_8 F7_8 -79(3)
C3_8 C1_8 C4_8 F7_8 41(2)
C2_8 C1_8 C4_8 F7_8 161.6(17)
Al1 O1_7 C1_7 C4_7 -61.6(17)
Al1 O1_7 C1_7 C2_7 67.0(17)
Al1 O1_7 C1_7 C3_7 -175.8(11)
O1_7 C1_7 C2_7 F1_7 -44.3(14)
C4_7 C1_7 C2_7 F1_7 80.2(14)
C3_7 C1_7 C2_7 F1_7 -161.1(11)
O1_7 C1_7 C2_7 F2_7 -166.9(11)
C4_7 C1_7 C2_7 F2_7 -42.4(15)
C3_7 C1_7 C2_7 F2_7 76.3(13)
O1_7 C1_7 C2_7 F3_7 72.9(11)
C4_7 C1_7 C2_7 F3_7 -162.7(10)
C3_7 C1_7 C2_7 F3_7 -43.9(12)
O1_7 C1_7 C3_7 F5_7 -43.9(13)
C4_7 C1_7 C3_7 F5_7 -160.5(11)
C2_7 C1_7 C3_7 F5_7 74.1(12)
O1_7 C1_7 C3_7 F6_7 -167.1(9)
C4_7 C1_7 C3_7 F6_7 76.3(12)
C2_7 C1_7 C3_7 F6_7 -49.0(13)
O1_7 C1_7 C3_7 F4_7 72.2(13)
C4_7 C1_7 C3_7 F4_7 -44.4(14)
C2_7 C1_7 C3_7 F4_7 -169.7(11)
O1_7 C1_7 C4_7 F9_7 57.9(18)
C2_7 C1_7 C4_7 F9_7 -66.7(18)
C3_7 C1_7 C4_7 F9_7 173.3(15)
O1_7 C1_7 C4_7 F7_7 -60.9(14)
C2_7 C1_7 C4_7 F7_7 174.5(12)
C3_7 C1_7 C4_7 F7_7 54.4(14)
O1_7 C1_7 C4_7 F8_7 -177.8(15)
C2_7 C1_7 C4_7 F8_7 57.7(18)
C3_7 C1_7 C4_7 F8_7 -62.4(17)
Al2 O1_6 C1_6 C4_6 163.9(6)
Al2 O1_6 C1_6 C3_6 43.7(11)
Al2 O1_6 C1_6 C2_6 -76.9(9)
O1_6 C1_6 C2_6 F3_6 44.3(9)
C4_6 C1_6 C2_6 F3_6 163.1(7)
C3_6 C1_6 C2_6 F3_6 -78.7(8)
O1_6 C1_6 C2_6 F2_6 167.1(6)
C4_6 C1_6 C2_6 F2_6 -74.1(8)
C3_6 C1_6 C2_6 F2_6 44.1(8)
O1_6 C1_6 C2_6 F1_6 -72.8(7)
C4_6 C1_6 C2_6 F1_6 46.0(7)
C3_6 C1_6 C2_6 F1_6 164.2(6)
O1_6 C1_6 C3_6 F4_6 37.0(9)
C4_6 C1_6 C3_6 F4_6 -82.9(8)
C2_6 C1_6 C3_6 F4_6 158.8(6)
O1_6 C1_6 C3_6 F6_6 160.0(6)
C4_6 C1_6 C3_6 F6_6 40.1(8)
C2_6 C1_6 C3_6 F6_6 -78.2(8)
O1_6 C1_6 C3_6 F5_6 -79.5(7)
C4_6 C1_6 C3_6 F5_6 160.6(6)
C2_6 C1_6 C3_6 F5_6 42.3(7)
O1_6 C1_6 C4_6 F9_6 45.0(8)
C3_6 C1_6 C4_6 F9_6 167.2(6)
C2_6 C1_6 C4_6 F9_6 -75.0(7)
O1_6 C1_6 C4_6 F7_6 -74.4(7)
C3_6 C1_6 C4_6 F7_6 47.9(8)
C2_6 C1_6 C4_6 F7_6 165.7(6)
O1_6 C1_6 C4_6 F8_6 164.3(6)
C3_6 C1_6 C4_6 F8_6 -73.5(7)
C2_6 C1_6 C4_6 F8_6 44.3(8)
Al2 O1_5 C1_5 C3_5 66.0(19)
Al2 O1_5 C1_5 C4_5 -173.5(16)
Al2 O1_5 C1_5 C2_5 -57.0(19)
O1_5 C1_5 C2_5 F1_5 -40.7(10)
C3_5 C1_5 C2_5 F1_5 -164.3(6)
C4_5 C1_5 C2_5 F1_5 75.9(8)
O1_5 C1_5 C2_5 F2_5 -162.2(8)
C3_5 C1_5 C2_5 F2_5 74.2(8)
C4_5 C1_5 C2_5 F2_5 -45.6(8)
O1_5 C1_5 C2_5 F3_5 78.3(8)
C3_5 C1_5 C2_5 F3_5 -45.3(7)
C4_5 C1_5 C2_5 F3_5 -165.0(6)
O1_5 C1_5 C3_5 F5_5 -43.6(10)
C4_5 C1_5 C3_5 F5_5 -162.7(7)
C2_5 C1_5 C3_5 F5_5 79.2(8)
O1_5 C1_5 C3_5 F6_5 -162.1(8)
C4_5 C1_5 C3_5 F6_5 78.8(8)
C2_5 C1_5 C3_5 F6_5 -39.3(9)
O1_5 C1_5 C3_5 F4_5 73.3(9)
C4_5 C1_5 C3_5 F4_5 -45.8(8)
C2_5 C1_5 C3_5 F4_5 -163.9(6)
O1_5 C1_5 C4_5 F8_5 -167.3(9)
C3_5 C1_5 C4_5 F8_5 -45.8(9)
C2_5 C1_5 C4_5 F8_5 74.4(9)
O1_5 C1_5 C4_5 F7_5 -47.6(10)
C3_5 C1_5 C4_5 F7_5 73.9(8)
C2_5 C1_5 C4_5 F7_5 -166.0(7)
O1_5 C1_5 C4_5 F9_5 71.4(9)
C3_5 C1_5 C4_5 F9_5 -167.1(6)
C2_5 C1_5 C4_5 F9_5 -47.0(8)
Al2 O1_4 C1_4 C2_4 46.5(10)
Al2 O1_4 C1_4 C3_4 167.0(6)
Al2 O1_4 C1_4 C4_4 -74.6(9)
O1_4 C1_4 C2_4 F1_4 -41.8(7)
C3_4 C1_4 C2_4 F1_4 -160.5(6)
C4_4 C1_4 C2_4 F1_4 78.8(7)
O1_4 C1_4 C2_4 F3_4 78.9(7)
C3_4 C1_4 C2_4 F3_4 -39.8(8)
C4_4 C1_4 C2_4 F3_4 -160.5(6)
O1_4 C1_4 C2_4 F2_4 -162.1(5)
C3_4 C1_4 C2_4 F2_4 79.1(7)
C4_4 C1_4 C2_4 F2_4 -41.5(8)
O1_4 C1_4 C3_4 F5_4 -44.2(7)
C2_4 C1_4 C3_4 F5_4 76.7(7)
C4_4 C1_4 C3_4 F5_4 -162.3(6)
O1_4 C1_4 C3_4 F4_4 76.1(7)
C2_4 C1_4 C3_4 F4_4 -163.0(6)
C4_4 C1_4 C3_4 F4_4 -42.0(8)
O1_4 C1_4 C3_4 F6_4 -164.0(5)
C2_4 C1_4 C3_4 F6_4 -43.1(8)
C4_4 C1_4 C3_4 F6_4 77.9(7)
O1_4 C1_4 C4_4 F9_4 76.7(7)
C2_4 C1_4 C4_4 F9_4 -45.1(8)
C3_4 C1_4 C4_4 F9_4 -166.2(6)
O1_4 C1_4 C4_4 F8_4 -163.0(7)
C2_4 C1_4 C4_4 F8_4 75.2(8)
C3_4 C1_4 C4_4 F8_4 -45.8(9)
O1_4 C1_4 C4_4 F7_4 -43.0(9)
C2_4 C1_4 C4_4 F7_4 -164.8(7)
C3_4 C1_4 C4_4 F7_4 74.1(8)
Al1 O1_3 C1_3 C4_3 -114.2(7)
Al1 O1_3 C1_3 C3_3 124.8(7)
Al1 O1_3 C1_3 C2_3 6.2(10)
O1_3 C1_3 C2_3 F1_3 -38.9(7)
C4_3 C1_3 C2_3 F1_3 81.5(6)
C3_3 C1_3 C2_3 F1_3 -158.8(6)
O1_3 C1_3 C2_3 F2_3 -162.5(5)
C4_3 C1_3 C2_3 F2_3 -42.0(7)
C3_3 C1_3 C2_3 F2_3 77.7(6)
O1_3 C1_3 C2_3 F3_3 77.7(6)
C4_3 C1_3 C2_3 F3_3 -161.8(5)
C3_3 C1_3 C2_3 F3_3 -42.1(6)
O1_3 C1_3 C3_3 F5_3 -43.6(7)
C4_3 C1_3 C3_3 F5_3 -163.7(5)
C2_3 C1_3 C3_3 F5_3 77.5(6)
O1_3 C1_3 C3_3 F6_3 -167.0(5)
C4_3 C1_3 C3_3 F6_3 72.9(7)
C2_3 C1_3 C3_3 F6_3 -45.9(7)
O1_3 C1_3 C3_3 F4_3 74.0(6)
C4_3 C1_3 C3_3 F4_3 -46.1(6)
C2_3 C1_3 C3_3 F4_3 -164.9(5)
O1_3 C1_3 C4_3 F7_3 -43.7(7)
C3_3 C1_3 C4_3 F7_3 76.6(6)
C2_3 C1_3 C4_3 F7_3 -165.7(6)
O1_3 C1_3 C4_3 F8_3 -164.2(6)
C3_3 C1_3 C4_3 F8_3 -43.8(8)
C2_3 C1_3 C4_3 F8_3 73.9(7)
O1_3 C1_3 C4_3 F9_3 75.9(6)
C3_3 C1_3 C4_3 F9_3 -163.8(4)
C2_3 C1_3 C4_3 F9_3 -46.1(6)
Al1 O1_2 C1_2 C3_2 51(3)
Al1 O1_2 C1_2 C2_2 -73(2)
Al1 O1_2 C1_2 C4_2 167.8(18)
O1_2 C1_2 C2_2 F2_2 -148.7(14)
C3_2 C1_2 C2_2 F2_2 86.7(15)
C4_2 C1_2 C2_2 F2_2 -33.3(17)
O1_2 C1_2 C2_2 F1_2 -19.6(16)
C3_2 C1_2 C2_2 F1_2 -144.2(13)
C4_2 C1_2 C2_2 F1_2 95.8(15)
O1_2 C1_2 C2_2 F3_2 94.0(14)
C3_2 C1_2 C2_2 F3_2 -30.6(15)
C4_2 C1_2 C2_2 F3_2 -150.6(13)
O1_2 C1_2 C3_2 F5_2 -46.3(13)
C2_2 C1_2 C3_2 F5_2 79.8(12)
C4_2 C1_2 C3_2 F5_2 -159.4(11)
O1_2 C1_2 C3_2 F4_2 73.1(13)
C2_2 C1_2 C3_2 F4_2 -160.9(11)
C4_2 C1_2 C3_2 F4_2 -40.1(14)
O1_2 C1_2 C3_2 F6_2 -164.1(10)
C2_2 C1_2 C3_2 F6_2 -38.0(13)
C4_2 C1_2 C3_2 F6_2 82.8(13)
O1_2 C1_2 C4_2 F8_2 -159.8(14)
C3_2 C1_2 C4_2 F8_2 -41.5(16)
C2_2 C1_2 C4_2 F8_2 78.3(16)
O1_2 C1_2 C4_2 F9_2 81.9(15)
C3_2 C1_2 C4_2 F9_2 -159.8(13)
C2_2 C1_2 C4_2 F9_2 -40.0(17)
O1_2 C1_2 C4_2 F7_2 -41.5(16)
C3_2 C1_2 C4_2 F7_2 76.8(16)
C2_2 C1_2 C4_2 F7_2 -163.4(15)
Al1 O1_1 C1_1 C4_1 -35(2)
Al1 O1_1 C1_1 C2_1 90.7(17)
Al1 O1_1 C1_1 C3_1 -158.0(12)
O1_1 C1_1 C2_1 F1_1 -58.1(16)
C4_1 C1_1 C2_1 F1_1 68.6(16)
C3_1 C1_1 C2_1 F1_1 -173.2(13)
O1_1 C1_1 C2_1 F2_1 177.3(16)
C4_1 C1_1 C2_1 F2_1 -56.0(19)
C3_1 C1_1 C2_1 F2_1 62.2(18)
O1_1 C1_1 C2_1 F3_1 58.0(13)
C4_1 C1_1 C2_1 F3_1 -175.3(11)
C3_1 C1_1 C2_1 F3_1 -57.0(13)
O1_1 C1_1 C3_1 F5_1 -72.4(13)
C4_1 C1_1 C3_1 F5_1 162.5(11)
C2_1 C1_1 C3_1 F5_1 43.0(14)
O1_1 C1_1 C3_1 F6_1 164.7(11)
C4_1 C1_1 C3_1 F6_1 39.6(15)
C2_1 C1_1 C3_1 F6_1 -79.9(14)
O1_1 C1_1 C3_1 F4_1 46.9(15)
C4_1 C1_1 C3_1 F4_1 -78.2(14)
C2_1 C1_1 C3_1 F4_1 162.3(12)
O1_1 C1_1 C4_1 F7_1 -76.7(13)
C2_1 C1_1 C4_1 F7_1 159.2(11)
C3_1 C1_1 C4_1 F7_1 45.4(14)
O1_1 C1_1 C4_1 F8_1 163.0(13)
C2_1 C1_1 C4_1 F8_1 38.9(16)
C3_1 C1_1 C4_1 F8_1 -75.0(15)
O1_1 C1_1 C4_1 F9_1 40.6(14)
C2_1 C1_1 C4_1 F9_1 -83.6(13)
C3_1 C1_1 C4_1 F9_1 162.6(10)
C1_2 O1_2 Al1 O1_1 151(2)
C1_2 O1_2 Al1 O1_3 -80(2)
C1_2 O1_2 Al1 F5 40(2)
C1_1 O1_1 Al1 O1_2 -171.8(16)
C1_1 O1_1 Al1 O1_3 64.1(16)
C1_1 O1_1 Al1 F5 -60.4(16)
C1_3 O1_3 Al1 O1_2 -54.4(9)
C1_3 O1_3 Al1 O1_1 50.7(9)
C1_3 O1_3 Al1 F5 179.5(7)
C1_7 O1_7 Al1 F5 98.9(15)
C1_7 O1_7 Al1 O1_11 -24.7(17)
C1_11 O1_11 Al1 O1_7 26(2)
C1_11 O1_11 Al1 F5 -97.0(18)
C1_9 O1_9 Al2 O1_8 75(4)
C1_9 O1_9 Al2 F5 -55(4)
C1_9 O1_9 Al2 O1_10 -162(3)
C1_4 O1_4 Al2 O1_5 -71.4(9)
C1_4 O1_4 Al2 O1_6 157.7(7)
C1_4 O1_4 Al2 F5 44.1(8)
C1_8 O1_8 Al2 O1_9 58(9)
C1_8 O1_8 Al2 F5 -167(7)
C1_8 O1_8 Al2 O1_10 -67(8)
C1_5 O1_5 Al2 O1_4 -75.3(19)
C1_5 O1_5 Al2 O1_6 55.7(19)
C1_5 O1_5 Al2 F5 164.7(17)
C1_6 O1_6 Al2 O1_4 -6.7(9)
C1_6 O1_6 Al2 O1_5 -142.3(9)
C1_6 O1_6 Al2 F5 110.5(8)
C1_10 O1_10 Al2 O1_9 14(4)
C1_10 O1_10 Al2 O1_8 148(4)
C1_10 O1_10 Al2 F5 -107(4)
F1 C1 C02J C02S -175.5(11)
C031 C1 C02J C02S 4.9(15)
C02X C024 C02M C02B 1.1(16)
Ag8 C024 C02M C02B 86.2(9)
Ag1 C024 C02M C02B 86.8(10)
C02X C024 C02M Ag3 -86.1(12)
C02X C024 C02M Ag2 -91.9(11)
C02X C024 C02M Ag1 -85.7(10)
C02X C024 C02M Ag8 -85.1(10)
C02X C024 C02M Ag4 -67.8(13)
C02P C02B C02M C024 0.9(15)
Ag4 C02B C02M C024 -110.4(10)
Ag5 C02B C02M C024 -88.0(11)
Ag3 C02B C02M C024 -112.0(10)
Ag7 C02B C02M C024 -70.5(11)
Ag2 C02B C02M C024 -99.5(10)
C02P C02B C02M Ag3 113.0(10)
C02P C02B C02M Ag2 100.4(9)
C02P C02B C02M Ag1 83.1(9)
C02P C02B C02M Ag8 75.3(10)
C02P C02B C02M Ag4 111.4(10)
C02M C02B C02P F3 174.6(9)
Ag4 C02B C02P F3 -85.4(11)
Ag5 C02B C02P F3 -90.5(10)
Ag3 C02B C02P F3 -103.5(11)
Ag7 C02B C02P F3 -103.6(11)
Ag2 C02B C02P F3 -118.5(9)
C02M C02B C02P C027 -0.9(15)
Ag4 C02B C02P C027 99.1(11)
Ag5 C02B C02P C027 94.0(10)
Ag3 C02B C02P C027 81.0(13)
Ag7 C02B C02P C027 80.9(11)
Ag2 C02B C02P C027 66.0(12)
C02M C02B C02P Ag7 -81.8(10)
C02M C02B C02P Ag5 -94.9(10)
F4 C027 C02P C02B 177.4(10)
C02X C027 C02P C02B -1.1(16)
F4 C027 C02P F3 1.5(14)
C02X C027 C02P F3 -177.0(10)
F4 C027 C02P Ag7 -110.6(11)
C02X C027 C02P Ag7 70.9(12)
F4 C027 C02P Ag5 -115.8(10)
C02X C027 C02P Ag5 65.7(12)
C1 C02J C02S C02Y -0.6(14)
C1 C02J C02S Ag6 -71.1(13)
C1 C02J C02S Ag8 -86.6(9)
C1 C02J C02S Ag1 -80.0(9)
C1 C02J C02S Ag2 -72.6(9)
C02M C024 C02X C027 -3.1(17)
Ag8 C024 C02X C027 -77.1(11)
Ag1 C024 C02X C027 -69.8(12)
C02P C027 C02X C024 3.1(17)
F4 C027 C02X C024 -175.4(11)
C02J C02S C02Y C030 -2.4(14)
Ag6 C02S C02Y C030 107.4(11)
Ag8 C02S C02Y C030 93.0(10)
Ag1 C02S C02Y C030 83.9(9)
Ag2 C02S C02Y C030 68.3(9)
C02J C02S C02Y Ag6 -109.8(10)
C02J C02S C02Y Ag7 -90.3(11)
C02J C02S C02Y Ag5 -70.8(10)
C02J C02S C02Y Ag8 -95.5(8)
C02J C02S C02Y Ag1 -86.4(8)
C02S C02Y C030 C031 0.7(16)
Ag6 C02Y C030 C031 95.1(13)
Ag7 C02Y C030 C031 102.7(12)
Ag5 C02Y C030 C031 93.2(12)
Ag8 C02Y C030 C031 71.3(11)
Ag1 C02Y C030 C031 69.4(11)
C02S C02Y C030 Ag5 -92.5(10)
C02S C02Y C030 Ag7 -102.0(11)
C02S C02Y C030 Ag4 -75.6(10)
C02Y C030 C031 F2 174.7(11)
Ag5 C030 C031 F2 -102.5(12)
Ag7 C030 C031 F2 -114.4(12)
Ag4 C030 C031 F2 -99.9(11)
C02Y C030 C031 C1 3.9(17)
Ag5 C030 C031 C1 86.7(11)
Ag7 C030 C031 C1 74.8(13)
Ag4 C030 C031 C1 89.3(11)
C02Y C030 C031 Ag4 -85.5(10)
C02Y C030 C031 Ag5 -82.8(11)
F1 C1 C031 F2 2.7(17)
C02J C1 C031 F2 -177.7(10)
F1 C1 C031 C030 173.7(12)
C02J C1 C031 C030 -6.7(17)
F1 C1 C031 Ag4 -112.0(11)
C02J C1 C031 Ag4 67.6(10)
F1 C1 C031 Ag5 -130.3(11)
C02J C1 C031 Ag5 49.3(11)
